data_7013096
loop_
_publ_author_name
'Mbomekalle, Israel Martyr'
'Keita, Bineta'
'Nadjo, Louis'
'Berthet, Patrick'
'Neiwert, Wade A.'
'Hill, Craig L.'
'Ritorto, Michelle D.'
'Anderson, Travis M.'

_publ_section_title
;
 Manganous heteropolytungstates. Synthesis and heteroatom effects in
 Wells?Dawson-derived sandwich complexes
;
_journal_issue 13
_journal_name_full 'Dalton Transactions'
_journal_page_first 2646
_journal_paper_doi 10.1039/b304255c
_journal_year 2003
_chemical_formula_sum 'As4 H120 Mn4 Na16 O172 W30'
_chemical_formula_weight 9275.74
_chemical_name_common 'Well-Dawson Sandwich-Type POM'
_chemical_name_systematic
;
?
;
_space_group_IT_number 2
_symmetry_cell_setting triclinic
_symmetry_space_group_name_Hall '-P 1'
_symmetry_space_group_name_H-M 'P -1'
_atom_sites_solution_hydrogens geom
_atom_sites_solution_primary direct
_atom_sites_solution_secondary difmap
_audit_creation_method SHELXL-97
_cell_angle_alpha 84.326(2)
_cell_angle_beta 81.709(2)
_cell_angle_gamma 65.584(2)
_cell_formula_units_Z 1
_cell_length_a 14.5230(12)
_cell_length_b 14.7104(13)
_cell_length_c 19.8927(17)
_cell_measurement_reflns_used 8458
_cell_measurement_temperature 100(2)
_cell_measurement_theta_max 33.11
_cell_measurement_theta_min 2.58
_cell_volume 3825.7(6)
_computing_cell_refinement 'Bruker SMART'
_computing_data_collection 'Bruker SMART'
_computing_data_reduction 'Bruker SAINT'
_computing_molecular_graphics 'Bruker SHELXTL'
_computing_publication_material 'Bruker SHELXTL'
_computing_structure_refinement 'SHELXL-97 (Sheldrick, 1997)'
_computing_structure_solution 'SHELXS-97 (Sheldrick, 1990)'
_diffrn_ambient_temperature 100(2)
_diffrn_measured_fraction_theta_full 0.919
_diffrn_measured_fraction_theta_max 0.919
_diffrn_measurement_device_type 'CCD area detector'
_diffrn_measurement_method 'phi and omega scans'
_diffrn_radiation_monochromator graphite
_diffrn_radiation_source 'fine-focus sealed tube'
_diffrn_radiation_type MoK\a
_diffrn_radiation_wavelength 0.71073
_diffrn_reflns_av_R_equivalents 0.0648
_diffrn_reflns_av_sigmaI/netI 0.0865
_diffrn_reflns_limit_h_max 21
_diffrn_reflns_limit_h_min -21
_diffrn_reflns_limit_k_max 22
_diffrn_reflns_limit_k_min -22
_diffrn_reflns_limit_l_max 29
_diffrn_reflns_limit_l_min -30
_diffrn_reflns_number 66374
_diffrn_reflns_theta_full 33.11
_diffrn_reflns_theta_max 33.11
_diffrn_reflns_theta_min 1.52
_exptl_absorpt_coefficient_mu 23.799
_exptl_absorpt_correction_T_max 1.000
_exptl_absorpt_correction_T_min 0.175664
_exptl_absorpt_correction_type multi-scan
_exptl_crystal_colour red-orange
_exptl_crystal_density_diffrn 4.026
_exptl_crystal_density_meas 0
_exptl_crystal_density_method 'not measured'
_exptl_crystal_description plate
_exptl_crystal_F_000 4124
_exptl_crystal_size_max 0.35
_exptl_crystal_size_mid 0.18
_exptl_crystal_size_min 0.07
_refine_diff_density_max 6.513
_refine_diff_density_min -4.842
_refine_diff_density_rms 0.613
_refine_ls_extinction_method none
_refine_ls_goodness_of_fit_ref 1.052
_refine_ls_hydrogen_treatment mixed
_refine_ls_matrix_type full
_refine_ls_number_parameters 609
_refine_ls_number_reflns 26721
_refine_ls_number_restraints 0
_refine_ls_restrained_S_all 1.052
_refine_ls_R_factor_all 0.0840
_refine_ls_R_factor_gt 0.0620
_refine_ls_shift/su_max 0.009
_refine_ls_shift/su_mean 0.001
_refine_ls_structure_factor_coef Fsqd
_refine_ls_weighting_details 'calc w=1/[\s^2^(Fo^2^)+(0.0496P)^2^+106.3924P] where P=(Fo^2^+2Fc^2^)/3'
_refine_ls_weighting_scheme calc
_refine_ls_wR_factor_gt 0.1428
_refine_ls_wR_factor_ref 0.1526
_reflns_number_gt 20297
_reflns_number_total 26721
_reflns_threshold_expression >2sigma(I)
_cod_data_source_file b304255c.txt
_cod_data_source_block mn4s
_cod_depositor_comments
;
The following automatic conversions were performed:
'_symmetry_cell_setting' value 'Triclinic' changed to 'triclinic'
according to '/home/saulius/struct/CIF-dictionaries/cif_core.dic'
dictionary named 'cif_core.dic' version 2.4.1 from 2010-06-29.

Automatic conversion script
Id: cif_fix_enum 1527 2010-12-29 10:47:43Z saulius 
;
_cod_original_sg_symbol_H-M P-1
_cod_original_formula_sum 'H120 As4 Mn4 Na16 O172 W30'
_cod_database_code 7013096

loop_
_symmetry_equiv_pos_as_xyz
'x, y, z'
'-x, -y, -z'

loop_
_atom_site_label
_atom_site_type_symbol
_atom_site_fract_x
_atom_site_fract_y
_atom_site_fract_z
_atom_site_U_iso_or_equiv
_atom_site_adp_type
_atom_site_occupancy
_atom_site_symmetry_multiplicity
_atom_site_calc_flag
_atom_site_refinement_flags
_atom_site_disorder_assembly
_atom_site_disorder_group
As1 As 0.90543(9) 0.10623(8) 0.12757(6) 0.0082(2) Uani 1 1 d . . .
As2 As 0.81477(8) 0.31289(8) 0.27341(6) 0.0080(2) Uani 1 1 d . . .
Mn1 Mn 0.91068(14) -0.11705(13) 0.08316(9) 0.0107(3) Uani 1 1 d . . .
Mn2 Mn 0.88879(14) 0.06365(13) -0.03404(9) 0.0107(3) Uani 1 1 d . . .
W1 W 0.60635(4) 0.48492(3) 0.37539(2) 0.01113(9) Uani 1 1 d . . .
W2 W 0.83067(4) 0.36086(3) 0.44219(2) 0.01022(9) Uani 1 1 d . . .
W3 W 0.80718(4) 0.54383(3) 0.31857(2) 0.01002(9) Uani 1 1 d . . .
W4 W 0.83382(4) 0.11732(3) 0.39794(2) 0.00975(9) Uani 1 1 d . . .
W5 W 1.05497(3) 0.18238(3) 0.33584(2) 0.00879(9) Uani 1 1 d . . .
W6 W 1.03132(3) 0.36366(3) 0.21515(2) 0.00874(8) Uani 1 1 d . . .
W7 W 0.78701(4) 0.50022(3) 0.14058(2) 0.00994(9) Uani 1 1 d . . .
W8 W 0.58788(3) 0.44119(3) 0.19614(3) 0.01064(9) Uani 1 1 d . . .
W9 W 0.61093(3) 0.24072(3) 0.33241(3) 0.01089(9) Uani 1 1 d . . .
W10 W 0.91445(4) -0.07346(3) 0.25911(2) 0.00962(9) Uani 1 1 d . . .
W11 W 1.13633(3) -0.01336(3) 0.20192(2) 0.00891(9) Uani 1 1 d . . .
W12 W 1.11645(3) 0.16902(3) 0.08051(2) 0.00902(9) Uani 1 1 d . . .
W13 W 0.87511(4) 0.30618(3) 0.00518(2) 0.01046(9) Uani 1 1 d . . .
W14 W 0.67405(4) 0.24870(3) 0.05895(3) 0.01169(9) Uani 1 1 d . . .
W15 W 0.69388(3) 0.05164(4) 0.19205(3) 0.01102(9) Uani 1 1 d . . .
O1 O 0.4904(7) 0.5596(7) 0.4161(5) 0.0148(17) Uiso 1 1 d . . .
O2 O 0.8561(7) 0.3559(7) 0.5237(5) 0.0155(17) Uiso 1 1 d . . .
O3 O 0.8206(6) 0.6544(7) 0.3233(5) 0.0146(17) Uiso 1 1 d . . .
O4 O 0.8552(7) 0.0451(7) 0.4736(5) 0.0181(19) Uiso 1 1 d . . .
O5 O 1.1486(6) 0.1292(6) 0.3903(5) 0.0132(16) Uiso 1 1 d . . .
O6 O 1.1077(6) 0.4294(7) 0.1915(5) 0.0141(17) Uiso 1 1 d . . .
O7 O 0.7867(7) 0.6064(7) 0.0976(5) 0.0165(18) Uiso 1 1 d . . .
O8 O 0.4624(7) 0.5122(7) 0.1861(5) 0.0175(18) Uiso 1 1 d . . .
O9 O 0.4930(7) 0.2471(7) 0.3660(5) 0.0167(18) Uiso 1 1 d . . .
O10 O 0.9482(6) -0.1760(7) 0.3152(5) 0.0143(17) Uiso 1 1 d . . .
O11 O 1.2411(7) -0.0935(7) 0.2400(5) 0.0154(17) Uiso 1 1 d . . .
O12 O 1.2069(7) 0.2060(7) 0.0363(5) 0.0169(18) Uiso 1 1 d . . .
O13 O 0.8910(7) 0.3857(7) -0.0598(5) 0.0164(18) Uiso 1 1 d . . .
O14 O 0.5571(7) 0.2952(7) 0.0284(5) 0.020(2) Uiso 1 1 d . . .
O15 O 0.5837(7) 0.0315(7) 0.2046(5) 0.0183(19) Uiso 1 1 d . . .
O16 O 0.6859(6) 0.4391(6) 0.4529(5) 0.0135(17) Uiso 1 1 d . . .
O17 O 0.8447(7) 0.4831(7) 0.4083(5) 0.0147(17) Uiso 1 1 d . . .
O18 O 0.6682(7) 0.5824(7) 0.3583(5) 0.0149(17) Uiso 1 1 d . . .
O19 O 0.5836(6) 0.5021(6) 0.2844(5) 0.0131(16) Uiso 1 1 d . . .
O20 O 0.5981(6) 0.3605(7) 0.3793(5) 0.0141(17) Uiso 1 1 d . . .
O21 O 0.8048(6) 0.2471(6) 0.4384(5) 0.0130(16) Uiso 1 1 d . . .
O22 O 0.9608(6) 0.2891(6) 0.3965(5) 0.0117(16) Uiso 1 1 d . . .
O23 O 0.9384(6) 0.4561(6) 0.2847(5) 0.0116(16) Uiso 1 1 d . . .
O24 O 0.7675(7) 0.5537(7) 0.2324(5) 0.0148(17) Uiso 1 1 d . . .
O25 O 0.5812(7) 0.3348(7) 0.2564(5) 0.0149(17) Uiso 1 1 d . . .
O26 O 0.6884(6) 0.1618(7) 0.4036(5) 0.0145(17) Uiso 1 1 d . . .
O27 O 0.9617(6) 0.1224(6) 0.3689(5) 0.0123(16) Uiso 1 1 d . . .
O28 O 1.1011(6) 0.2790(6) 0.2894(4) 0.0111(16) Uiso 1 1 d . . .
O29 O 0.9238(6) 0.4307(6) 0.1610(5) 0.0136(17) Uiso 1 1 d . . .
O30 O 0.6436(6) 0.5344(6) 0.1530(5) 0.0124(16) Uiso 1 1 d . . .
O31 O 0.7770(6) 0.3995(6) 0.3339(4) 0.0087(15) Uiso 1 1 d . . .
O32 O 0.7774(6) 0.2227(6) 0.3049(5) 0.0116(16) Uiso 1 1 d . . .
O33 O 0.9415(6) 0.2697(6) 0.2598(4) 0.0094(15) Uiso 1 1 d . . .
O34 O 0.7589(6) 0.3723(6) 0.2041(4) 0.0080(14) Uiso 1 1 d . . .
O35 O 0.6257(7) 0.3677(7) 0.1214(5) 0.0148(17) Uiso 1 1 d . . .
O36 O 0.6492(6) 0.1391(6) 0.2759(5) 0.0122(16) Uiso 1 1 d . . .
O37 O 0.8574(6) 0.0228(7) 0.3392(5) 0.0141(17) Uiso 1 1 d . . .
O38 O 1.1083(6) 0.0965(6) 0.2680(5) 0.0131(16) Uiso 1 1 d . . .
O39 O 1.0889(6) 0.2635(6) 0.1558(5) 0.0115(16) Uiso 1 1 d . . .
O40 O 0.8100(7) 0.4190(7) 0.0715(5) 0.0168(18) Uiso 1 1 d . . .
O41 O 0.7732(6) -0.0481(6) 0.2568(5) 0.0128(16) Uiso 1 1 d . . .
O42 O 1.0275(6) -0.0352(6) 0.2559(4) 0.0097(15) Uiso 1 1 d . . .
O43 O 1.1959(6) 0.0670(6) 0.1418(4) 0.0091(15) Uiso 1 1 d . . .
O44 O 0.9943(6) 0.2712(6) 0.0512(4) 0.0114(16) Uiso 1 1 d . . .
O45 O 0.7375(6) 0.3249(6) -0.0005(5) 0.0136(17) Uiso 1 1 d . . .
O46 O 0.6533(7) 0.1765(7) 0.1401(5) 0.0156(17) Uiso 1 1 d . . .
O47 O 0.7595(7) -0.0241(7) 0.1218(5) 0.0154(17) Uiso 1 1 d . . .
O48 O 0.9569(6) -0.1320(6) 0.1800(4) 0.0108(15) Uiso 1 1 d . . .
O49 O 1.1437(6) -0.0875(6) 0.1341(5) 0.0114(16) Uiso 1 1 d . . .
O50 O 1.1166(6) 0.0814(6) 0.0219(4) 0.0094(15) Uiso 1 1 d . . .
O51 O 0.9306(6) 0.1888(6) -0.0374(4) 0.0112(16) Uiso 1 1 d . . .
O52 O 0.7391(6) 0.1407(6) 0.0106(5) 0.0138(17) Uiso 1 1 d . . .
O53 O 0.9449(6) 0.0193(6) 0.0678(4) 0.0099(15) Uiso 1 1 d . . .
O54 O 0.8423(6) 0.0722(6) 0.1955(4) 0.0102(15) Uiso 1 1 d . . .
O55 O 1.0085(6) 0.1156(6) 0.1511(4) 0.0106(15) Uiso 1 1 d . . .
O56 O 0.8260(6) 0.2181(6) 0.0958(4) 0.0108(15) Uiso 1 1 d . . .
Na1 Na 1.2928(4) -0.1895(4) 0.3402(3) 0.0200(11) Uani 1 1 d . . .
Na2 Na 0.9251(5) 0.2425(5) 0.6106(3) 0.0250(13) Uani 1 1 d . . .
Na3 Na 0.3163(6) 0.5956(5) 0.1229(4) 0.0425(19) Uani 1 1 d . . .
Na4 Na 0.3395(6) 0.2828(6) 0.4560(4) 0.0416(18) Uani 1 1 d . . .
Na5 Na 0.8555(7) 0.7482(5) 0.4014(4) 0.0405(18) Uani 1 1 d . . .
Na6 Na 0.8841(8) 0.0994(7) 0.6022(5) 0.062(3) Uani 1 1 d . . .
Na7 Na 0.6745(7) 0.7428(8) 0.0156(5) 0.066(3) Uani 1 1 d . . .
Na8 Na 0.9242(9) -0.1719(8) 0.4667(6) 0.073(3) Uani 1 1 d . . .
O1W O 0.8833(7) -0.2534(8) 0.1068(5) 0.022(2) Uiso 1 1 d . . .
O2W O 1.3436(8) -0.2586(8) 0.4464(6) 0.027(2) Uiso 1 1 d . . .
O3W O 1.4402(9) -0.2867(9) 0.2691(7) 0.035(3) Uiso 1 1 d . . .
O4W O 1.3302(9) -0.0475(9) 0.3557(6) 0.031(2) Uiso 1 1 d . . .
O5W O 0.7820(8) 0.2967(8) 0.6892(6) 0.026(2) Uiso 1 1 d . . .
O6W O 0.9724(10) 0.3746(11) 0.6361(8) 0.045(3) Uiso 1 1 d . . .
O7W O 0.1618(9) 0.7071(9) 0.1823(7) 0.033(3) Uiso 1 1 d . . .
O8W O 0.2776(11) 0.4709(11) 0.1989(8) 0.048(3) Uiso 1 1 d . . .
O9W O 0.3515(11) 0.7390(11) 0.1405(8) 0.048(3) Uiso 1 1 d . . .
O10W O 0.3880(14) 0.4795(14) 0.0339(10) 0.059(5) Uiso 0.85 1 d P . .
O11W O 0.3834(8) 0.4196(8) 0.4495(6) 0.024(2) Uiso 1 1 d . . .
O12W O 0.1710(9) 0.3642(9) 0.5128(6) 0.032(3) Uiso 1 1 d . . .
O13W O 0.3888(14) 0.2410(14) 0.5684(10) 0.057(5) Uiso 0.85 1 d P . .
O14W O 0.5674(11) 0.8340(11) -0.0675(8) 0.048(3) Uiso 1 1 d . . .
O15W O 0.5449(12) 0.7175(12) 0.0870(9) 0.057(4) Uiso 1 1 d . . .
O16W O 0.3178(12) 0.1334(12) 0.4531(9) 0.045(4) Uiso 0.85 1 d P . .
O17W O 0.2734(15) 0.3217(15) 0.3459(11) 0.054(5) Uiso 0.75 1 d P . .
O18W O 0.6262(12) 0.9003(12) 0.0733(9) 0.059(4) Uiso 1 1 d . . .
O19W O 0.7804(15) 0.6046(16) -0.0547(11) 0.060(5) Uiso 0.80 1 d P . .
O20W O 0.4448(7) 0.9948(7) 0.2642(5) 0.021(2) Uiso 1 1 d . . .
O21W O 0.9278(9) 0.5730(10) 0.6009(7) 0.039(3) Uiso 1 1 d . . .
O22W O 0.3369(11) 0.4974(11) 0.3205(8) 0.048(3) Uiso 1 1 d . . .
O23W O 0.0081(10) 0.6368(10) 0.2130(7) 0.042(3) Uiso 1 1 d . . .
O24W O 0.4266(10) 0.2783(11) 0.1792(8) 0.046(3) Uiso 1 1 d . . .
O25W O 0.9228(12) 0.6179(13) 1.0168(9) 0.060(4) Uiso 1 1 d . . .
O26W O 0.4183(13) 0.8761(13) 0.4715(10) 0.053(4) Uiso 0.85 1 d P . .
O27W O 0.5014(14) 0.0361(14) 0.3597(10) 0.051(5) Uiso 0.80 1 d P . .
O28W O 0.7454(14) 0.7883(14) 0.2188(10) 0.025(4) Uiso 0.55 1 d P . .
O29W O 0.708(2) 0.900(2) 0.3972(15) 0.074(7) Uiso 0.70 1 d P . .
O30W O 0.3901(16) 0.9393(17) 0.0193(12) 0.061(6) Uiso 0.75 1 d P . .
O31W O 0.9696(18) 0.5436(18) 0.9829(13) 0.027(5) Uiso 0.45 1 d P . .
O32W O 0.3267(17) 0.1778(17) 0.2589(13) 0.045(5) Uiso 0.60 1 d P . .
O33W O 0.6019(19) 0.9808(19) 0.8604(14) 0.062(7) Uiso 0.65 1 d P . .
O34W O 0.539(2) 0.832(2) 0.2224(15) 0.051(7) Uiso 0.55 1 d P . .

loop_
_atom_site_aniso_label
_atom_site_aniso_U_11
_atom_site_aniso_U_22
_atom_site_aniso_U_33
_atom_site_aniso_U_23
_atom_site_aniso_U_13
_atom_site_aniso_U_12
As1 0.0107(5) 0.0077(5) 0.0044(5) -0.0004(4) -0.0021(4) -0.0014(4)
As2 0.0101(5) 0.0074(5) 0.0052(5) -0.0006(4) 0.0004(4) -0.0026(4)
Mn1 0.0157(8) 0.0094(7) 0.0052(8) 0.0005(6) -0.0018(6) -0.0035(7)
Mn2 0.0153(8) 0.0085(7) 0.0061(8) -0.0002(6) -0.0044(7) -0.0016(6)
W1 0.01165(19) 0.00982(19) 0.0085(2) -0.00222(16) 0.00133(16) -0.00138(16)
W2 0.0147(2) 0.00867(19) 0.00508(19) -0.00058(15) -0.00010(16) -0.00286(16)
W3 0.0141(2) 0.00734(18) 0.0067(2) -0.00062(15) -0.00023(16) -0.00263(16)
W4 0.0143(2) 0.00882(19) 0.00479(19) 0.00047(15) 0.00044(16) -0.00401(16)
W5 0.01200(19) 0.00841(18) 0.00459(19) 0.00034(15) -0.00182(15) -0.00262(16)
W6 0.01136(19) 0.00812(18) 0.00594(19) 0.00023(15) -0.00057(15) -0.00339(16)
W7 0.01273(19) 0.00768(18) 0.0062(2) 0.00066(15) -0.00133(16) -0.00105(16)
W8 0.01061(19) 0.00891(19) 0.0095(2) -0.00068(16) -0.00099(16) -0.00108(16)
W9 0.01136(19) 0.01026(19) 0.0095(2) -0.00106(16) 0.00192(16) -0.00370(16)
W10 0.0149(2) 0.00802(18) 0.00465(19) 0.00093(15) -0.00150(16) -0.00347(16)
W11 0.01203(19) 0.00746(18) 0.00494(19) 0.00084(15) -0.00272(16) -0.00135(15)
W12 0.01212(19) 0.00826(18) 0.00423(19) 0.00046(15) -0.00045(15) -0.00203(16)
W13 0.0146(2) 0.00733(18) 0.00531(19) 0.00065(15) -0.00234(16) -0.00016(16)
W14 0.01198(19) 0.01007(19) 0.0095(2) -0.00107(16) -0.00402(17) 0.00007(16)
W15 0.01163(19) 0.0112(2) 0.0098(2) -0.00121(16) -0.00121(16) -0.00399(16)
Na1 0.024(3) 0.019(3) 0.014(3) 0.002(2) -0.004(2) -0.005(2)
Na2 0.031(3) 0.028(3) 0.017(3) 0.008(2) -0.010(2) -0.013(3)
Na3 0.038(4) 0.027(4) 0.049(5) 0.000(3) -0.020(4) 0.004(3)
Na4 0.052(4) 0.035(4) 0.037(4) -0.012(3) 0.013(4) -0.020(3)
Na5 0.084(6) 0.038(4) 0.018(3) 0.007(3) -0.013(4) -0.043(4)
Na6 0.076(6) 0.061(6) 0.053(6) 0.010(5) -0.012(5) -0.032(5)
Na7 0.048(5) 0.088(8) 0.063(7) 0.020(6) -0.009(5) -0.032(5)
Na8 0.099(8) 0.068(7) 0.054(7) 0.001(5) -0.006(6) -0.037(6)

loop_
_atom_type_symbol
_atom_type_description
_atom_type_scat_dispersion_real
_atom_type_scat_dispersion_imag
_atom_type_scat_source
O O 0.0106 0.0060 'International Tables Vol C Tables 4.2.6.8 and 6.1.1.4'
Na Na 0.0362 0.0249 'International Tables Vol C Tables 4.2.6.8 and 6.1.1.4'
Mn Mn 0.3368 0.7283 'International Tables Vol C Tables 4.2.6.8 and 6.1.1.4'
As As 0.0499 2.0058 'International Tables Vol C Tables 4.2.6.8 and 6.1.1.4'
W W -0.8490 6.8722 'International Tables Vol C Tables 4.2.6.8 and 6.1.1.4'
H H 0.0000 0.0000 'International Tables Vol C Tables 4.2.6.8 and 6.1.1.4'

loop_
_geom_angle_atom_site_label_1
_geom_angle_atom_site_label_2
_geom_angle_atom_site_label_3
_geom_angle
_geom_angle_site_symmetry_1
_geom_angle_site_symmetry_3
_geom_angle_publ_flag
O54 As1 O55 109.5(4) . . ?
O54 As1 O53 109.9(4) . . ?
O55 As1 O53 108.8(4) . . ?
O54 As1 O56 108.4(4) . . ?
O55 As1 O56 110.2(4) . . ?
O53 As1 O56 110.0(4) . . ?
O32 As2 O33 111.2(4) . . ?
O32 As2 O34 112.3(4) . . ?
O33 As2 O34 112.4(4) . . ?
O32 As2 O31 107.3(4) . . ?
O33 As2 O31 106.3(4) . . ?
O34 As2 O31 106.8(4) . . ?
O48 Mn1 O47 90.1(3) . . ?
O48 Mn1 O50 166.8(3) . 2_755 ?
O47 Mn1 O50 94.3(3) . 2_755 ?
O48 Mn1 O1W 88.7(4) . . ?
O47 Mn1 O1W 92.4(4) . . ?
O50 Mn1 O1W 103.5(4) 2_755 . ?
O48 Mn1 O51 91.3(3) . 2_755 ?
O47 Mn1 O51 170.1(3) . 2_755 ?
O50 Mn1 O51 82.3(3) 2_755 2_755 ?
O1W Mn1 O51 97.4(3) . 2_755 ?
O48 Mn1 O53 86.2(3) . . ?
O47 Mn1 O53 88.3(3) . . ?
O50 Mn1 O53 81.6(3) 2_755 . ?
O1W Mn1 O53 174.8(4) . . ?
O51 Mn1 O53 82.0(3) 2_755 . ?
O49 Mn2 O52 96.7(3) 2_755 . ?
O49 Mn2 O50 94.5(3) 2_755 2_755 ?
O52 Mn2 O50 95.1(3) . 2_755 ?
O49 Mn2 O51 94.0(3) 2_755 . ?
O52 Mn2 O51 95.2(3) . . ?
O50 Mn2 O51 165.8(3) 2_755 . ?
O49 Mn2 O53 171.5(3) 2_755 . ?
O52 Mn2 O53 91.3(3) . . ?
O50 Mn2 O53 81.9(3) 2_755 . ?
O51 Mn2 O53 88.1(3) . . ?
O49 Mn2 O53 90.9(3) 2_755 2_755 ?
O52 Mn2 O53 172.3(3) . 2_755 ?
O50 Mn2 O53 85.6(3) 2_755 2_755 ?
O51 Mn2 O53 82.9(3) . 2_755 ?
O53 Mn2 O53 81.2(3) . 2_755 ?
O1 W1 O19 103.2(4) . . ?
O1 W1 O20 102.4(4) . . ?
O19 W1 O20 89.5(4) . . ?
O1 W1 O16 99.8(4) . . ?
O19 W1 O16 156.8(4) . . ?
O20 W1 O16 88.8(4) . . ?
O1 W1 O18 99.2(4) . . ?
O19 W1 O18 88.5(4) . . ?
O20 W1 O18 158.2(4) . . ?
O16 W1 O18 84.5(4) . . ?
O1 W1 O31 168.2(4) . . ?
O19 W1 O31 84.9(3) . . ?
O20 W1 O31 86.0(3) . . ?
O16 W1 O31 71.8(3) . . ?
O18 W1 O31 72.2(3) . . ?
O2 W2 O21 103.5(4) . . ?
O2 W2 O22 102.3(4) . . ?
O21 W2 O22 87.3(4) . . ?
O2 W2 O16 100.1(4) . . ?
O21 W2 O16 88.6(4) . . ?
O22 W2 O16 157.6(4) . . ?
O2 W2 O17 100.1(4) . . ?
O21 W2 O17 156.5(4) . . ?
O22 W2 O17 88.2(4) . . ?
O16 W2 O17 86.8(4) . . ?
O2 W2 O31 169.2(4) . . ?
O21 W2 O31 84.3(3) . . ?
O22 W2 O31 85.3(3) . . ?
O16 W2 O31 72.3(3) . . ?
O17 W2 O31 72.3(3) . . ?
O3 W3 O24 103.4(4) . . ?
O3 W3 O23 102.9(4) . . ?
O24 W3 O23 88.6(4) . . ?
O3 W3 O18 100.0(4) . . ?
O24 W3 O18 90.3(4) . . ?
O23 W3 O18 156.6(4) . . ?
O3 W3 O17 99.3(4) . . ?
O24 W3 O17 157.3(4) . . ?
O23 W3 O17 85.9(4) . . ?
O18 W3 O17 86.2(4) . . ?
O3 W3 O31 169.1(4) . . ?
O24 W3 O31 85.4(3) . . ?
O23 W3 O31 83.5(3) . . ?
O18 W3 O31 73.1(3) . . ?
O17 W3 O31 72.2(3) . . ?
O4 W4 O37 100.4(4) . . ?
O4 W4 O27 102.8(4) . . ?
O37 W4 O27 92.1(4) . . ?
O4 W4 O26 99.2(4) . . ?
O37 W4 O26 93.1(4) . . ?
O27 W4 O26 156.1(4) . . ?
O4 W4 O21 96.2(4) . . ?
O37 W4 O21 163.3(4) . . ?
O27 W4 O21 82.5(4) . . ?
O26 W4 O21 86.0(4) . . ?
O4 W4 O32 170.5(4) . . ?
O37 W4 O32 82.5(4) . . ?
O27 W4 O32 86.1(3) . . ?
O26 W4 O32 71.5(3) . . ?
O21 W4 O32 81.4(3) . . ?
O5 W5 O38 100.2(4) . . ?
O5 W5 O27 102.6(4) . . ?
O38 W5 O27 90.4(4) . . ?
O5 W5 O28 98.2(4) . . ?
O38 W5 O28 93.9(4) . . ?
O27 W5 O28 157.7(4) . . ?
O5 W5 O22 96.0(4) . . ?
O38 W5 O22 163.3(4) . . ?
O27 W5 O22 82.2(4) . . ?
O28 W5 O22 87.6(4) . . ?
O5 W5 O33 171.5(4) . . ?
O38 W5 O33 81.9(3) . . ?
O27 W5 O33 85.5(3) . . ?
O28 W5 O33 73.4(3) . . ?
O22 W5 O33 82.6(3) . . ?
O6 W6 O39 100.4(4) . . ?
O6 W6 O29 101.5(4) . . ?
O39 W6 O29 90.3(4) . . ?
O6 W6 O28 99.8(4) . . ?
O39 W6 O28 92.8(4) . . ?
O29 W6 O28 157.5(4) . . ?
O6 W6 O23 96.1(4) . . ?
O39 W6 O23 163.2(4) . . ?
O29 W6 O23 83.6(4) . . ?
O28 W6 O23 87.2(4) . . ?
O6 W6 O33 172.1(4) . . ?
O39 W6 O33 82.1(3) . . ?
O29 W6 O33 85.9(3) . . ?
O28 W6 O33 72.5(3) . . ?
O23 W6 O33 81.9(3) . . ?
O7 W7 O40 101.7(4) . . ?
O7 W7 O29 103.6(4) . . ?
O40 W7 O29 91.3(4) . . ?
O7 W7 O30 99.0(4) . . ?
O40 W7 O30 93.5(4) . . ?
O29 W7 O30 155.4(4) . . ?
O7 W7 O24 94.5(4) . . ?
O40 W7 O24 163.6(4) . . ?
O29 W7 O24 82.5(4) . . ?
O30 W7 O24 86.2(4) . . ?
O7 W7 O34 170.4(4) . . ?
O40 W7 O34 82.2(4) . . ?
O29 W7 O34 84.9(3) . . ?
O30 W7 O34 71.9(3) . . ?
O24 W7 O34 82.1(3) . . ?
O8 W8 O35 100.0(4) . . ?
O8 W8 O25 102.7(4) . . ?
O35 W8 O25 94.0(4) . . ?
O8 W8 O30 98.1(4) . . ?
O35 W8 O30 92.7(4) . . ?
O25 W8 O30 156.7(4) . . ?
O8 W8 O19 94.9(4) . . ?
O35 W8 O19 165.1(4) . . ?
O25 W8 O19 82.3(4) . . ?
O30 W8 O19 85.5(4) . . ?
O8 W8 O34 169.8(4) . . ?
O35 W8 O34 83.1(3) . . ?
O25 W8 O34 86.7(3) . . ?
O30 W8 O34 72.0(3) . . ?
O19 W8 O34 82.3(3) . . ?
O9 W9 O36 100.0(4) . . ?
O9 W9 O25 102.8(4) . . ?
O36 W9 O25 90.1(4) . . ?
O9 W9 O26 99.3(4) . . ?
O36 W9 O26 95.7(4) . . ?
O25 W9 O26 155.8(4) . . ?
O9 W9 O20 94.5(4) . . ?
O36 W9 O20 164.7(4) . . ?
O25 W9 O20 82.0(4) . . ?
O26 W9 O20 86.6(4) . . ?
O9 W9 O32 170.5(4) . . ?
O36 W9 O32 83.5(3) . . ?
O25 W9 O32 85.9(3) . . ?
O26 W9 O32 71.6(3) . . ?
O20 W9 O32 82.9(3) . . ?
O10 W10 O48 101.0(4) . . ?
O10 W10 O41 99.5(4) . . ?
O48 W10 O41 94.7(4) . . ?
O10 W10 O42 102.0(4) . . ?
O48 W10 O42 94.6(4) . . ?
O41 W10 O42 154.5(3) . . ?
O10 W10 O37 91.0(4) . . ?
O48 W10 O37 167.9(4) . . ?
O41 W10 O37 84.1(4) . . ?
O42 W10 O37 81.9(3) . . ?
O10 W10 O54 170.0(4) . . ?
O48 W10 O54 85.5(3) . . ?
O41 W10 O54 72.3(3) . . ?
O42 W10 O54 84.8(3) . . ?
O37 W10 O54 82.7(3) . . ?
O11 W11 O49 99.8(4) . . ?
O11 W11 O42 102.9(4) . . ?
O49 W11 O42 95.4(4) . . ?
O11 W11 O43 100.3(4) . . ?
O49 W11 O43 92.2(4) . . ?
O42 W11 O43 153.9(3) . . ?
O11 W11 O38 91.6(4) . . ?
O49 W11 O38 168.0(4) . . ?
O42 W11 O38 85.6(3) . . ?
O43 W11 O38 82.0(3) . . ?
O11 W11 O55 169.4(4) . . ?
O49 W11 O55 86.9(3) . . ?
O42 W11 O55 84.4(3) . . ?
O43 W11 O55 71.1(3) . . ?
O38 W11 O55 81.2(3) . . ?
O12 W12 O50 100.0(4) . . ?
O12 W12 O44 101.0(4) . . ?
O50 W12 O44 91.9(4) . . ?
O12 W12 O43 101.3(4) . . ?
O50 W12 O43 94.6(4) . . ?
O44 W12 O43 155.3(4) . . ?
O12 W12 O39 92.1(4) . . ?
O50 W12 O39 167.6(3) . . ?
O44 W12 O39 83.3(3) . . ?
O43 W12 O39 85.3(3) . . ?
O12 W12 O55 172.5(4) . . ?
O50 W12 O55 84.7(3) . . ?
O44 W12 O55 84.6(3) . . ?
O43 W12 O55 72.3(3) . . ?
O39 W12 O55 83.5(3) . . ?
O13 W13 O51 100.6(4) . . ?
O13 W13 O45 100.8(4) . . ?
O51 W13 O45 94.0(4) . . ?
O13 W13 O44 102.6(4) . . ?
O51 W13 O44 91.9(4) . . ?
O45 W13 O44 154.4(4) . . ?
O13 W13 O40 92.0(4) . . ?
O51 W13 O40 167.4(4) . . ?
O45 W13 O40 84.6(4) . . ?
O44 W13 O40 84.2(4) . . ?
O13 W13 O56 170.5(4) . . ?
O51 W13 O56 85.8(3) . . ?
O45 W13 O56 71.5(3) . . ?
O44 W13 O56 84.2(3) . . ?
O40 W13 O56 81.9(3) . . ?
O14 W14 O52 100.2(4) . . ?
O14 W14 O46 102.9(4) . . ?
O52 W14 O46 94.4(4) . . ?
O14 W14 O45 99.3(4) . . ?
O52 W14 O45 92.5(4) . . ?
O46 W14 O45 155.1(4) . . ?
O14 W14 O35 90.9(4) . . ?
O52 W14 O35 168.8(4) . . ?
O46 W14 O35 84.5(4) . . ?
O45 W14 O35 84.2(4) . . ?
O14 W14 O56 168.9(4) . . ?
O52 W14 O56 87.3(4) . . ?
O46 W14 O56 84.5(3) . . ?
O45 W14 O56 72.0(3) . . ?
O35 W14 O56 81.5(3) . . ?
O15 W15 O47 100.4(4) . . ?
O15 W15 O46 102.4(4) . . ?
O47 W15 O46 95.6(4) . . ?
O15 W15 O41 100.1(4) . . ?
O47 W15 O41 92.8(4) . . ?
O46 W15 O41 154.1(4) . . ?
O15 W15 O36 92.0(4) . . ?
O47 W15 O36 167.1(4) . . ?
O46 W15 O36 85.1(4) . . ?
O41 W15 O36 81.5(4) . . ?
O15 W15 O54 169.9(4) . . ?
O47 W15 O54 86.1(4) . . ?
O46 W15 O54 84.4(3) . . ?
O41 W15 O54 71.8(3) . . ?
O36 W15 O54 81.1(3) . . ?
W2 O2 Na2 141.1(5) . . ?
W3 O3 Na5 141.4(5) . . ?
W4 O4 Na6 128.1(5) . . ?
W4 O4 Na8 118.0(5) . . ?
Na6 O4 Na8 111.9(4) . . ?
W5 O5 Na8 114.3(4) . 2_756 ?
W7 O7 Na7 137.4(5) . . ?
W8 O8 Na3 155.6(6) . . ?
W9 O9 Na4 156.1(6) . . ?
W10 O10 Na2 132.7(5) . 2_756 ?
W10 O10 Na5 135.7(5) . 1_545 ?
Na2 O10 Na5 83.3(4) 2_756 1_545 ?
W10 O10 Na8 126.2(5) . . ?
Na2 O10 Na8 51.5(3) 2_756 . ?
Na5 O10 Na8 50.7(3) 1_545 . ?
W11 O11 Na1 143.4(5) . . ?
W12 O12 Na7 176.6(6) . 2_765 ?
W2 O16 W1 122.2(5) . . ?
W2 O17 W3 121.6(5) . . ?
W3 O18 W1 121.2(5) . . ?
W1 O19 W8 149.2(5) . . ?
W1 O20 W9 149.8(5) . . ?
W2 O21 W4 151.4(5) . . ?
W2 O22 W5 151.3(5) . . ?
W3 O23 W6 150.4(5) . . ?
W3 O24 W7 151.0(5) . . ?
W8 O25 W9 157.7(5) . . ?
W9 O26 W4 122.7(5) . . ?
W4 O27 W5 157.1(5) . . ?
W5 O28 W6 120.2(4) . . ?
W6 O29 W7 157.6(5) . . ?
W7 O30 W8 121.6(4) . . ?
As2 O31 W3 123.1(4) . . ?
As2 O31 W1 122.2(4) . . ?
W3 O31 W1 93.4(3) . . ?
As2 O31 W2 122.7(4) . . ?
W3 O31 W2 93.9(3) . . ?
W1 O31 W2 93.5(3) . . ?
As2 O32 W4 126.0(5) . . ?
As2 O32 W9 125.8(4) . . ?
W4 O32 W9 93.8(3) . . ?
As2 O33 W5 127.1(5) . . ?
As2 O33 W6 124.9(4) . . ?
W5 O33 W6 93.6(3) . . ?
As2 O34 W8 125.7(4) . . ?
As2 O34 W7 125.9(4) . . ?
W8 O34 W7 94.1(3) . . ?
W8 O35 W14 162.1(5) . . ?
W9 O36 W15 164.9(5) . . ?
W4 O37 W10 164.5(5) . . ?
W5 O38 W11 163.7(5) . . ?
W6 O39 W12 164.8(5) . . ?
W7 O40 W13 163.4(5) . . ?
W10 O41 W15 119.9(4) . . ?
W11 O42 W10 147.4(5) . . ?
W12 O43 W11 120.9(4) . . ?
W12 O44 W13 148.1(5) . . ?
W13 O45 W14 121.3(5) . . ?
W13 O45 Na3 109.8(4) . 2_665 ?
W14 O45 Na3 124.7(4) . 2_665 ?
W14 O46 W15 148.2(5) . . ?
W15 O47 Mn1 139.5(5) . . ?
W10 O48 Mn1 139.8(5) . . ?
W11 O49 Mn2 137.2(5) . 2_755 ?
W12 O50 Mn2 134.2(5) . 2_755 ?
W12 O50 Mn1 124.9(4) . 2_755 ?
Mn2 O50 Mn1 99.8(3) 2_755 2_755 ?
W13 O51 Mn2 133.2(4) . . ?
W13 O51 Mn1 125.4(4) . 2_755 ?
Mn2 O51 Mn1 99.0(3) . 2_755 ?
W14 O52 Mn2 135.7(5) . . ?
As1 O53 Mn2 119.2(4) . . ?
As1 O53 Mn1 122.0(4) . . ?
Mn2 O53 Mn1 95.1(3) . . ?
As1 O53 Mn2 120.6(4) . 2_755 ?
Mn2 O53 Mn2 98.8(3) . 2_755 ?
Mn1 O53 Mn2 95.2(3) . 2_755 ?
As1 O54 W10 123.2(4) . . ?
As1 O54 W15 123.7(4) . . ?
W10 O54 W15 93.7(3) . . ?
As1 O55 W12 124.6(5) . . ?
As1 O55 W11 124.2(4) . . ?
W12 O55 W11 94.7(3) . . ?
As1 O56 W14 124.9(4) . . ?
As1 O56 W13 123.6(4) . . ?
W14 O56 W13 94.3(3) . . ?
O2W Na1 O11 169.7(4) . . ?
O2W Na1 O3W 99.8(5) . . ?
O11 Na1 O3W 84.7(4) . . ?
O2W Na1 O5W 101.5(4) . 2_756 ?
O11 Na1 O5W 87.8(4) . 2_756 ?
O3W Na1 O5W 86.5(4) . 2_756 ?
O2W Na1 O4W 90.6(4) . . ?
O11 Na1 O4W 79.5(4) . . ?
O3W Na1 O4W 100.9(5) . . ?
O5W Na1 O4W 164.6(5) 2_756 . ?
O2W Na1 Na6 88.4(4) . 2_756 ?
O11 Na1 Na6 88.8(4) . 2_756 ?
O3W Na1 Na6 166.6(5) . 2_756 ?
O5W Na1 Na6 81.5(4) 2_756 2_756 ?
O4W Na1 Na6 89.5(4) . 2_756 ?
O2W Na1 Na2 86.6(3) . 2_756 ?
O11 Na1 Na2 98.2(3) . 2_756 ?
O3W Na1 Na2 126.0(4) . 2_756 ?
O5W Na1 Na2 40.2(3) 2_756 2_756 ?
O4W Na1 Na2 132.8(4) . 2_756 ?
Na6 Na1 Na2 43.4(3) 2_756 2_756 ?
O2 Na2 O5W 96.9(4) . . ?
O2 Na2 O10 148.3(4) . 2_756 ?
O5W Na2 O10 99.7(4) . 2_756 ?
O2 Na2 Na8 87.1(4) . 2_756 ?
O5W Na2 Na8 175.0(5) . 2_756 ?
O10 Na2 Na8 78.1(4) 2_756 2_756 ?
O2 Na2 O6W 81.3(5) . . ?
O5W Na2 O6W 91.9(5) . . ?
O10 Na2 O6W 71.4(4) 2_756 . ?
Na8 Na2 O6W 91.6(5) 2_756 . ?
O2 Na2 Na5 99.6(3) . 2_766 ?
O5W Na2 Na5 134.0(4) . 2_766 ?
O10 Na2 Na5 50.2(3) 2_756 2_766 ?
Na8 Na2 Na5 47.6(3) 2_756 2_766 ?
O6W Na2 Na5 49.3(4) . 2_766 ?
O2 Na2 Na1 95.2(3) . 2_756 ?
O5W Na2 Na1 42.3(3) . 2_756 ?
O10 Na2 Na1 115.2(3) 2_756 2_756 ?
Na8 Na2 Na1 134.6(4) 2_756 2_756 ?
O6W Na2 Na1 133.6(4) . 2_756 ?
Na5 Na2 Na1 165.3(2) 2_766 2_756 ?
O7W Na3 O10W 144.9(6) . . ?
O7W Na3 O8 117.7(5) . . ?
O10W Na3 O8 92.9(6) . . ?
O7W Na3 O9W 76.1(5) . . ?
O10W Na3 O9W 128.8(7) . . ?
O8 Na3 O9W 80.8(5) . . ?
O7W Na3 O8W 82.1(5) . . ?
O10W Na3 O8W 90.8(6) . . ?
O8 Na3 O8W 74.6(5) . . ?
O9W Na3 O8W 134.3(6) . . ?
O7W Na3 O45 93.8(4) . 2_665 ?
O10W Na3 O45 66.1(5) . 2_665 ?
O8 Na3 O45 142.9(5) . 2_665 ?
O9W Na3 O45 89.2(5) . 2_665 ?
O8W Na3 O45 132.4(5) . 2_665 ?
O11W Na4 O16W 171.8(6) . . ?
O11W Na4 O13W 90.0(6) . . ?
O16W Na4 O13W 91.6(7) . . ?
O11W Na4 O12W 96.7(5) . . ?
O16W Na4 O12W 91.4(6) . . ?
O13W Na4 O12W 84.6(6) . . ?
O11W Na4 O17W 94.6(6) . . ?
O16W Na4 O17W 84.5(7) . . ?
O13W Na4 O17W 173.8(8) . . ?
O12W Na4 O17W 90.7(6) . . ?
O11W Na4 O9 72.9(4) . . ?
O16W Na4 O9 99.1(5) . . ?
O13W Na4 O9 112.0(6) . . ?
O12W Na4 O9 159.9(5) . . ?
O17W Na4 O9 73.5(6) . . ?
O11W Na4 Na5 121.4(4) . 2_666 ?
O16W Na4 Na5 66.2(5) . 2_666 ?
O13W Na4 Na5 62.2(5) . 2_666 ?
O12W Na4 Na5 35.8(3) . 2_666 ?
O17W Na4 Na5 111.8(6) . 2_666 ?
O9 Na4 Na5 162.9(4) . 2_666 ?
O12W Na5 O29W 111.3(8) 2_666 . ?
O12W Na5 Na8 98.3(5) 2_666 1_565 ?
O29W Na5 Na8 88.7(8) . 1_565 ?
O12W Na5 O3 86.2(4) 2_666 . ?
O29W Na5 O3 99.8(8) . . ?
Na8 Na5 O3 168.3(5) 1_565 . ?
O12W Na5 O6W 91.9(5) 2_666 2_766 ?
O29W Na5 O6W 156.6(8) . 2_766 ?
Na8 Na5 O6W 90.8(5) 1_565 2_766 ?
O3 Na5 O6W 78.2(5) . 2_766 ?
O12W Na5 O10 159.1(5) 2_666 1_565 ?
O29W Na5 O10 88.7(7) . 1_565 ?
Na8 Na5 O10 75.5(4) 1_565 1_565 ?
O3 Na5 O10 96.4(4) . 1_565 ?
O6W Na5 O10 68.6(4) 2_766 1_565 ?
O12W Na5 Na2 114.9(4) 2_666 2_766 ?
O29W Na5 Na2 118.8(7) . 2_766 ?
Na8 Na5 Na2 47.6(3) 1_565 2_766 ?
O3 Na5 Na2 120.7(4) . 2_766 ?
O6W Na5 Na2 48.4(4) 2_766 2_766 ?
O10 Na5 Na2 46.5(3) 1_565 2_766 ?
O12W Na5 Na4 36.5(3) 2_666 2_666 ?
O29W Na5 Na4 74.9(7) . 2_666 ?
Na8 Na5 Na4 96.8(4) 1_565 2_666 ?
O3 Na5 Na4 93.2(3) . 2_666 ?
O6W Na5 Na4 128.3(4) 2_766 2_666 ?
O10 Na5 Na4 162.2(4) 1_565 2_666 ?
Na2 Na5 Na4 137.2(3) 2_766 2_666 ?
Na1 Na6 O4 104.7(4) 2_756 . ?
Na1 Na6 Na8 134.0(4) 2_756 2_756 ?
O4 Na6 Na8 94.2(4) . 2_756 ?
O12 Na7 O15W 166.8(8) 2_765 . ?
O12 Na7 O14W 89.3(6) 2_765 . ?
O15W Na7 O14W 93.6(6) . . ?
O12 Na7 O19W 78.1(6) 2_765 . ?
O15W Na7 O19W 114.4(8) . . ?
O14W Na7 O19W 95.6(7) . . ?
O12 Na7 O18W 79.4(6) 2_765 . ?
O15W Na7 O18W 87.8(7) . . ?
O14W Na7 O18W 88.9(6) . . ?
O19W Na7 O18W 156.9(7) . . ?
O12 Na7 O7 98.1(5) 2_765 . ?
O15W Na7 O7 81.8(5) . . ?
O14W Na7 O7 166.3(7) . . ?
O19W Na7 O7 74.8(6) . . ?
O18W Na7 O7 103.7(6) . . ?
Na2 Na8 Na5 84.8(4) 2_756 1_545 ?
Na2 Na8 O5 143.0(5) 2_756 2_756 ?
Na5 Na8 O5 122.5(5) 1_545 2_756 ?
Na2 Na8 O4 112.0(5) 2_756 . ?
Na5 Na8 O4 124.9(5) 1_545 . ?
O5 Na8 O4 74.6(4) 2_756 . ?
Na2 Na8 O10 50.4(3) 2_756 . ?
Na5 Na8 O10 53.8(3) 1_545 . ?
O5 Na8 O10 165.8(5) 2_756 . ?
O4 Na8 O10 96.4(4) . . ?
Na2 Na8 Na6 45.1(3) 2_756 2_756 ?
Na5 Na8 Na6 121.9(5) 1_545 2_756 ?
O5 Na8 Na6 115.6(4) 2_756 2_756 ?
O4 Na8 Na6 69.7(3) . 2_756 ?
O10 Na8 Na6 69.9(3) . 2_756 ?
Na2 O5W Na1 97.5(5) . 2_756 ?
Na2 O6W Na5 82.3(5) . 2_766 ?
Na5 O12W Na4 107.7(5) 2_666 . ?
O25W O31W O31W 117(3) . 2_767 ?

loop_
_geom_bond_atom_site_label_1
_geom_bond_atom_site_label_2
_geom_bond_distance
_geom_bond_site_symmetry_2
_geom_bond_publ_flag
As1 O54 1.674(9) . ?
As1 O55 1.692(8) . ?
As1 O53 1.695(8) . ?
As1 O56 1.695(8) . ?
As2 O32 1.667(9) . ?
As2 O33 1.670(8) . ?
As2 O34 1.680(8) . ?
As2 O31 1.705(8) . ?
Mn1 O48 2.092(9) . ?
Mn1 O47 2.126(9) . ?
Mn1 O50 2.157(9) 2_755 ?
Mn1 O1W 2.195(10) . ?
Mn1 O51 2.198(8) 2_755 ?
Mn1 O53 2.241(8) . ?
Mn2 O49 2.074(9) 2_755 ?
Mn2 O52 2.099(9) . ?
Mn2 O50 2.156(8) 2_755 ?
Mn2 O51 2.157(9) . ?
Mn2 O53 2.230(9) . ?
Mn2 O53 2.243(8) 2_755 ?
W1 O1 1.718(9) . ?
W1 O19 1.861(9) . ?
W1 O20 1.877(9) . ?
W1 O16 1.957(9) . ?
W1 O18 1.964(9) . ?
W1 O31 2.333(8) . ?
W2 O2 1.701(10) . ?
W2 O21 1.870(9) . ?
W2 O22 1.886(8) . ?
W2 O16 1.926(8) . ?
W2 O17 1.937(9) . ?
W2 O31 2.334(8) . ?
W3 O3 1.729(9) . ?
W3 O24 1.860(9) . ?
W3 O23 1.876(8) . ?
W3 O18 1.924(9) . ?
W3 O17 1.961(9) . ?
W3 O31 2.323(8) . ?
W4 O4 1.742(10) . ?
W4 O37 1.797(9) . ?
W4 O27 1.893(8) . ?
W4 O26 1.925(9) . ?
W4 O21 2.003(9) . ?
W4 O32 2.306(9) . ?
W5 O5 1.736(9) . ?
W5 O38 1.801(9) . ?
W5 O27 1.914(9) . ?
W5 O28 1.916(8) . ?
W5 O22 1.979(8) . ?
W5 O33 2.288(8) . ?
W6 O6 1.741(9) . ?
W6 O39 1.818(9) . ?
W6 O29 1.890(9) . ?
W6 O28 1.946(9) . ?
W6 O23 1.975(8) . ?
W6 O33 2.305(8) . ?
W7 O7 1.704(9) . ?
W7 O40 1.813(10) . ?
W7 O29 1.905(9) . ?
W7 O30 1.914(8) . ?
W7 O24 1.997(9) . ?
W7 O34 2.307(8) . ?
W8 O8 1.715(9) . ?
W8 O35 1.809(9) . ?
W8 O25 1.902(9) . ?
W8 O30 1.937(9) . ?
W8 O19 2.030(9) . ?
W8 O34 2.285(8) . ?
W9 O9 1.714(9) . ?
W9 O36 1.809(9) . ?
W9 O25 1.915(9) . ?
W9 O26 1.916(9) . ?
W9 O20 2.003(9) . ?
W9 O32 2.309(8) . ?
W10 O10 1.724(9) . ?
W10 O48 1.774(9) . ?
W10 O41 1.934(8) . ?
W10 O42 1.935(8) . ?
W10 O37 2.080(9) . ?
W10 O54 2.298(8) . ?
W11 O11 1.717(9) . ?
W11 O49 1.782(9) . ?
W11 O42 1.902(8) . ?
W11 O43 1.962(8) . ?
W11 O38 2.057(9) . ?
W11 O55 2.306(8) . ?
W12 O12 1.720(9) . ?
W12 O50 1.820(8) . ?
W12 O44 1.915(8) . ?
W12 O43 1.919(8) . ?
W12 O39 2.029(9) . ?
W12 O55 2.284(8) . ?
W13 O13 1.713(10) . ?
W13 O51 1.813(8) . ?
W13 O45 1.920(9) . ?
W13 O44 1.930(8) . ?
W13 O40 2.042(9) . ?
W13 O56 2.317(9) . ?
W14 O14 1.726(10) . ?
W14 O52 1.772(9) . ?
W14 O46 1.899(9) . ?
W14 O45 1.945(9) . ?
W14 O35 2.065(9) . ?
W14 O56 2.278(8) . ?
W15 O15 1.724(9) . ?
W15 O47 1.774(9) . ?
W15 O46 1.922(9) . ?
W15 O41 1.949(9) . ?
W15 O36 2.069(9) . ?
W15 O54 2.309(8) . ?
O2 Na2 2.308(11) . ?
O3 Na5 2.409(11) . ?
O4 Na6 2.890(14) . ?
O4 Na8 2.936(15) . ?
O5 Na8 2.922(14) 2_756 ?
O7 Na7 2.600(13) . ?
O8 Na3 2.430(12) . ?
O9 Na4 2.553(12) . ?
O10 Na2 2.352(11) 2_756 ?
O10 Na5 2.489(11) 1_545 ?
O10 Na8 2.988(15) . ?
O11 Na1 2.353(11) . ?
O12 Na7 2.236(13) 2_765 ?
O45 Na3 2.672(12) 2_665 ?
O49 Mn2 2.074(9) 2_755 ?
O50 Mn2 2.156(8) 2_755 ?
O50 Mn1 2.157(9) 2_755 ?
O51 Mn1 2.198(8) 2_755 ?
O53 Mn2 2.243(8) 2_755 ?
Na1 O2W 2.333(13) . ?
Na1 O3W 2.372(14) . ?
Na1 O5W 2.405(12) 2_756 ?
Na1 O4W 2.422(13) . ?
Na1 Na6 2.511(12) 2_756 ?
Na1 Na2 3.545(8) 2_756 ?
Na2 O5W 2.310(12) . ?
Na2 O10 2.352(11) 2_756 ?
Na2 Na8 2.388(13) 2_756 ?
Na2 O6W 2.429(16) . ?
Na2 Na5 3.220(10) 2_766 ?
Na2 Na1 3.545(8) 2_756 ?
Na3 O7W 2.387(14) . ?
Na3 O10W 2.39(2) . ?
Na3 O9W 2.432(17) . ?
Na3 O8W 2.454(17) . ?
Na3 O45 2.672(12) 2_665 ?
Na4 O11W 2.335(13) . ?
Na4 O16W 2.353(18) . ?
Na4 O13W 2.39(2) . ?
Na4 O12W 2.398(14) . ?
Na4 O17W 2.44(2) . ?
Na4 Na5 3.844(11) 2_666 ?
Na5 O12W 2.362(14) 2_666 ?
Na5 O29W 2.38(3) . ?
Na5 Na8 2.389(13) 1_565 ?
Na5 O6W 2.462(16) 2_766 ?
Na5 O10 2.489(12) 1_565 ?
Na5 Na2 3.220(10) 2_766 ?
Na5 Na4 3.844(11) 2_666 ?
Na6 Na1 2.511(12) 2_756 ?
Na6 Na8 3.440(15) 2_756 ?
Na7 O12 2.236(13) 2_765 ?
Na7 O15W 2.326(19) . ?
Na7 O14W 2.351(18) . ?
Na7 O19W 2.41(2) . ?
Na7 O18W 2.48(2) . ?
Na8 Na2 2.388(13) 2_756 ?
Na8 Na5 2.389(13) 1_545 ?
Na8 O5 2.922(14) 2_756 ?
Na8 Na6 3.440(15) 2_756 ?
O5W Na1 2.405(12) 2_756 ?
O6W Na5 2.462(16) 2_766 ?
O12W Na5 2.362(14) 2_666 ?
O25W O31W 1.23(3) . ?
O31W O31W 1.40(5) 2_767 ?

loop_
_geom_torsion_atom_site_label_1
_geom_torsion_atom_site_label_2
_geom_torsion_atom_site_label_3
_geom_torsion_atom_site_label_4
_geom_torsion
_geom_torsion_site_symmetry_1
_geom_torsion_site_symmetry_2
_geom_torsion_site_symmetry_3
_geom_torsion_site_symmetry_4
_geom_torsion_publ_flag
O21 W2 O2 Na2 31.1(9) . . . . ?
O22 W2 O2 Na2 -59.0(8) . . . . ?
O16 W2 O2 Na2 122.1(8) . . . . ?
O17 W2 O2 Na2 -149.4(8) . . . . ?
O31 W2 O2 Na2 166.4(14) . . . . ?
O24 W3 O3 Na5 174.8(7) . . . . ?
O23 W3 O3 Na5 -93.5(8) . . . . ?
O18 W3 O3 Na5 82.1(8) . . . . ?
O17 W3 O3 Na5 -5.6(8) . . . . ?
O31 W3 O3 Na5 32(2) . . . . ?
O37 W4 O4 Na6 165.7(6) . . . . ?
O27 W4 O4 Na6 71.1(6) . . . . ?
O26 W4 O4 Na6 -99.4(6) . . . . ?
O21 W4 O4 Na6 -12.5(6) . . . . ?
O32 W4 O4 Na6 -87(2) . . . . ?
O37 W4 O4 Na8 3.5(6) . . . . ?
O27 W4 O4 Na8 -91.0(5) . . . . ?
O26 W4 O4 Na8 98.4(5) . . . . ?
O21 W4 O4 Na8 -174.6(5) . . . . ?
O32 W4 O4 Na8 111(2) . . . . ?
O38 W5 O5 Na8 -153.6(5) . . . 2_756 ?
O27 W5 O5 Na8 -60.9(5) . . . 2_756 ?
O28 W5 O5 Na8 110.9(5) . . . 2_756 ?
O22 W5 O5 Na8 22.5(5) . . . 2_756 ?
O33 W5 O5 Na8 103(2) . . . 2_756 ?
O40 W7 O7 Na7 66.4(8) . . . . ?
O29 W7 O7 Na7 160.6(7) . . . . ?
O30 W7 O7 Na7 -29.1(8) . . . . ?
O24 W7 O7 Na7 -115.9(8) . . . . ?
O34 W7 O7 Na7 -47(3) . . . . ?
O35 W8 O8 Na3 -25.4(14) . . . . ?
O25 W8 O8 Na3 -121.8(13) . . . . ?
O30 W8 O8 Na3 68.8(14) . . . . ?
O19 W8 O8 Na3 154.9(13) . . . . ?
O34 W8 O8 Na3 82(3) . . . . ?
O36 W9 O9 Na4 151.4(13) . . . . ?
O25 W9 O9 Na4 -116.1(13) . . . . ?
O26 W9 O9 Na4 53.9(13) . . . . ?
O20 W9 O9 Na4 -33.3(13) . . . . ?
O32 W9 O9 Na4 40(3) . . . . ?
O48 W10 O10 Na2 108.8(7) . . . 2_756 ?
O41 W10 O10 Na2 -154.5(6) . . . 2_756 ?
O42 W10 O10 Na2 11.6(7) . . . 2_756 ?
O37 W10 O10 Na2 -70.3(7) . . . 2_756 ?
O54 W10 O10 Na2 -120.7(19) . . . 2_756 ?
O48 W10 O10 Na5 -115.1(7) . . . 1_545 ?
O41 W10 O10 Na5 -18.3(7) . . . 1_545 ?
O42 W10 O10 Na5 147.7(7) . . . 1_545 ?
O37 W10 O10 Na5 65.8(7) . . . 1_545 ?
O54 W10 O10 Na5 15(3) . . . 1_545 ?
O48 W10 O10 Na8 176.8(5) . . . . ?
O41 W10 O10 Na8 -86.5(6) . . . . ?
O42 W10 O10 Na8 79.6(6) . . . . ?
O37 W10 O10 Na8 -2.3(6) . . . . ?
O54 W10 O10 Na8 -53(2) . . . . ?
O49 W11 O11 Na1 -115.0(8) . . . . ?
O42 W11 O11 Na1 -17.1(9) . . . . ?
O43 W11 O11 Na1 150.9(8) . . . . ?
O38 W11 O11 Na1 68.7(9) . . . . ?
O55 W11 O11 Na1 116.4(19) . . . . ?
O50 W12 O12 Na7 -161(10) . . . 2_765 ?
O44 W12 O12 Na7 105(10) . . . 2_765 ?
O43 W12 O12 Na7 -64(10) . . . 2_765 ?
O39 W12 O12 Na7 22(10) . . . 2_765 ?
O55 W12 O12 Na7 -33(12) . . . 2_765 ?
O2 W2 O16 W1 174.3(5) . . . . ?
O21 W2 O16 W1 -82.3(5) . . . . ?
O22 W2 O16 W1 -3.0(13) . . . . ?
O17 W2 O16 W1 74.6(5) . . . . ?
O31 W2 O16 W1 2.2(4) . . . . ?
O1 W1 O16 W2 -173.6(5) . . . . ?
O19 W1 O16 W2 -1.9(13) . . . . ?
O20 W1 O16 W2 84.0(5) . . . . ?
O18 W1 O16 W2 -75.2(5) . . . . ?
O31 W1 O16 W2 -2.2(4) . . . . ?
O2 W2 O17 W3 -171.7(5) . . . . ?
O21 W2 O17 W3 7.1(12) . . . . ?
O22 W2 O17 W3 86.0(5) . . . . ?
O16 W2 O17 W3 -72.1(5) . . . . ?
O31 W2 O17 W3 0.4(4) . . . . ?
O3 W3 O17 W2 172.6(5) . . . . ?
O24 W3 O17 W2 -8.4(13) . . . . ?
O23 W3 O17 W2 -84.9(5) . . . . ?
O18 W3 O17 W2 73.1(5) . . . . ?
O31 W3 O17 W2 -0.4(4) . . . . ?
O3 W3 O18 W1 -175.0(5) . . . . ?
O24 W3 O18 W1 81.4(6) . . . . ?
O23 W3 O18 W1 -5.8(13) . . . . ?
O17 W3 O18 W1 -76.2(6) . . . . ?
O31 W3 O18 W1 -3.7(5) . . . . ?
O1 W1 O18 W3 175.4(5) . . . . ?
O19 W1 O18 W3 -81.5(6) . . . . ?
O20 W1 O18 W3 3.5(14) . . . . ?
O16 W1 O18 W3 76.3(5) . . . . ?
O31 W1 O18 W3 3.7(5) . . . . ?
O1 W1 O19 W8 -125.1(9) . . . . ?
O20 W1 O19 W8 -22.5(9) . . . . ?
O16 W1 O19 W8 63.3(15) . . . . ?
O18 W1 O19 W8 135.8(9) . . . . ?
O31 W1 O19 W8 63.5(9) . . . . ?
O8 W8 O19 W1 125.8(9) . . . . ?
O35 W8 O19 W1 -53(2) . . . . ?
O25 W8 O19 W1 23.6(9) . . . . ?
O30 W8 O19 W1 -136.4(9) . . . . ?
O34 W8 O19 W1 -64.0(9) . . . . ?
O1 W1 O20 W9 128.2(10) . . . . ?
O19 W1 O20 W9 24.8(10) . . . . ?
O16 W1 O20 W9 -132.0(10) . . . . ?
O18 W1 O20 W9 -60.0(16) . . . . ?
O31 W1 O20 W9 -60.2(9) . . . . ?
O9 W9 O20 W1 -128.7(10) . . . . ?
O36 W9 O20 W1 33(2) . . . . ?
O25 W9 O20 W1 -26.4(9) . . . . ?
O26 W9 O20 W1 132.2(10) . . . . ?
O32 W9 O20 W1 60.4(9) . . . . ?
O2 W2 O21 W4 -122.8(10) . . . . ?
O22 W2 O21 W4 -20.8(10) . . . . ?
O16 W2 O21 W4 137.2(11) . . . . ?
O17 W2 O21 W4 58.4(15) . . . . ?
O31 W2 O21 W4 64.8(10) . . . . ?
O4 W4 O21 W2 123.9(11) . . . . ?
O37 W4 O21 W2 -49.9(19) . . . . ?
O27 W4 O21 W2 21.8(10) . . . . ?
O26 W4 O21 W2 -137.2(11) . . . . ?
O32 W4 O21 W2 -65.4(10) . . . . ?
O2 W2 O22 W5 128.0(10) . . . . ?
O21 W2 O22 W5 24.8(11) . . . . ?
O16 W2 O22 W5 -54.7(16) . . . . ?
O17 W2 O22 W5 -132.0(11) . . . . ?
O31 W2 O22 W5 -59.7(10) . . . . ?
O5 W5 O22 W2 -128.9(11) . . . . ?
O38 W5 O22 W2 38(2) . . . . ?
O27 W5 O22 W2 -26.9(10) . . . . ?
O28 W5 O22 W2 133.2(11) . . . . ?
O33 W5 O22 W2 59.6(10) . . . . ?
O3 W3 O23 W6 -122.0(10) . . . . ?
O24 W3 O23 W6 -18.6(10) . . . . ?
O18 W3 O23 W6 68.9(15) . . . . ?
O17 W3 O23 W6 139.4(10) . . . . ?
O31 W3 O23 W6 66.9(10) . . . . ?
O6 W6 O23 W3 120.3(10) . . . . ?
O39 W6 O23 W3 -50.0(19) . . . . ?
O29 W6 O23 W3 19.3(10) . . . . ?
O28 W6 O23 W3 -140.2(10) . . . . ?
O33 W6 O23 W3 -67.4(10) . . . . ?
O3 W3 O24 W7 124.3(10) . . . . ?
O23 W3 O24 W7 21.3(11) . . . . ?
O18 W3 O24 W7 -135.3(11) . . . . ?
O17 W3 O24 W7 -54.6(16) . . . . ?
O31 W3 O24 W7 -62.3(10) . . . . ?
O7 W7 O24 W3 -126.0(11) . . . . ?
O40 W7 O24 W3 46(2) . . . . ?
O29 W7 O24 W3 -22.8(10) . . . . ?
O30 W7 O24 W3 135.3(11) . . . . ?
O34 W7 O24 W3 63.1(10) . . . . ?
O8 W8 O25 W9 -135.1(13) . . . . ?
O35 W8 O25 W9 123.6(14) . . . . ?
O30 W8 O25 W9 17(2) . . . . ?
O19 W8 O25 W9 -41.8(13) . . . . ?
O34 W8 O25 W9 40.8(14) . . . . ?
O9 W9 O25 W8 135.3(13) . . . . ?
O36 W9 O25 W8 -124.4(14) . . . . ?
O26 W9 O25 W8 -20(2) . . . . ?
O20 W9 O25 W8 42.5(13) . . . . ?
O32 W9 O25 W8 -40.9(14) . . . . ?
O9 W9 O26 W4 176.3(5) . . . . ?
O36 W9 O26 W4 75.2(6) . . . . ?
O25 W9 O26 W4 -27.9(12) . . . . ?
O20 W9 O26 W4 -89.7(6) . . . . ?
O32 W9 O26 W4 -6.0(5) . . . . ?
O4 W4 O26 W9 -176.1(6) . . . . ?
O37 W4 O26 W9 -75.0(6) . . . . ?
O27 W4 O26 W9 27.1(13) . . . . ?
O21 W4 O26 W9 88.3(6) . . . . ?
O32 W4 O26 W9 6.0(5) . . . . ?
O4 W4 O27 W5 -131.8(13) . . . . ?
O37 W4 O27 W5 127.1(14) . . . . ?
O26 W4 O27 W5 25(2) . . . . ?
O21 W4 O27 W5 -37.2(13) . . . . ?
O32 W4 O27 W5 44.7(13) . . . . ?
O5 W5 O27 W4 132.9(13) . . . . ?
O38 W5 O27 W4 -126.5(14) . . . . ?
O28 W5 O27 W4 -25(2) . . . . ?
O22 W5 O27 W4 38.5(13) . . . . ?
O33 W5 O27 W4 -44.7(13) . . . . ?
O5 W5 O28 W6 176.9(5) . . . . ?
O38 W5 O28 W6 76.0(5) . . . . ?
O27 W5 O28 W6 -24.6(12) . . . . ?
O22 W5 O28 W6 -87.4(5) . . . . ?
O33 W5 O28 W6 -4.4(4) . . . . ?
O6 W6 O28 W5 -177.6(5) . . . . ?
O39 W6 O28 W5 -76.5(5) . . . . ?
O29 W6 O28 W5 21.1(12) . . . . ?
O23 W6 O28 W5 86.7(5) . . . . ?
O33 W6 O28 W5 4.3(4) . . . . ?
O6 W6 O29 W7 -127.5(13) . . . . ?
O39 W6 O29 W7 131.8(14) . . . . ?
O28 W6 O29 W7 34(2) . . . . ?
O23 W6 O29 W7 -32.5(13) . . . . ?
O33 W6 O29 W7 49.7(14) . . . . ?
O7 W7 O29 W6 126.1(13) . . . . ?
O40 W7 O29 W6 -131.6(14) . . . . ?
O30 W7 O29 W6 -30(2) . . . . ?
O24 W7 O29 W6 33.2(13) . . . . ?
O34 W7 O29 W6 -49.5(13) . . . . ?
O7 W7 O30 W8 177.0(5) . . . . ?
O40 W7 O30 W8 74.5(6) . . . . ?
O29 W7 O30 W8 -26.3(12) . . . . ?
O24 W7 O30 W8 -89.1(5) . . . . ?
O34 W7 O30 W8 -6.1(4) . . . . ?
O8 W8 O30 W7 -176.2(5) . . . . ?
O35 W8 O30 W7 -75.7(6) . . . . ?
O25 W8 O30 W7 30.8(12) . . . . ?
O19 W8 O30 W7 89.5(5) . . . . ?
O34 W8 O30 W7 6.2(4) . . . . ?
O32 As2 O31 W3 -179.6(4) . . . . ?
O33 As2 O31 W3 61.3(5) . . . . ?
O34 As2 O31 W3 -58.9(5) . . . . ?
O32 As2 O31 W1 -60.0(6) . . . . ?
O33 As2 O31 W1 -179.1(4) . . . . ?
O34 As2 O31 W1 60.7(5) . . . . ?
O32 As2 O31 W2 59.4(5) . . . . ?
O33 As2 O31 W2 -59.7(5) . . . . ?
O34 As2 O31 W2 -179.9(4) . . . . ?
O3 W3 O31 As2 -172.8(16) . . . . ?
O24 W3 O31 As2 43.5(5) . . . . ?
O23 W3 O31 As2 -45.6(5) . . . . ?
O18 W3 O31 As2 135.2(6) . . . . ?
O17 W3 O31 As2 -133.4(6) . . . . ?
O3 W3 O31 W1 54.6(19) . . . . ?
O24 W3 O31 W1 -89.1(3) . . . . ?
O23 W3 O31 W1 -178.2(4) . . . . ?
O18 W3 O31 W1 2.6(3) . . . . ?
O17 W3 O31 W1 94.1(4) . . . . ?
O3 W3 O31 W2 -39.2(19) . . . . ?
O24 W3 O31 W2 177.2(3) . . . . ?
O23 W3 O31 W2 88.0(3) . . . . ?
O18 W3 O31 W2 -91.2(4) . . . . ?
O17 W3 O31 W2 0.3(3) . . . . ?
O1 W1 O31 As2 -179.9(16) . . . . ?
O19 W1 O31 As2 -45.6(5) . . . . ?
O20 W1 O31 As2 44.2(5) . . . . ?
O16 W1 O31 As2 134.3(6) . . . . ?
O18 W1 O31 As2 -135.7(6) . . . . ?
O1 W1 O31 W3 -46.8(19) . . . . ?
O19 W1 O31 W3 87.5(3) . . . . ?
O20 W1 O31 W3 177.3(4) . . . . ?
O16 W1 O31 W3 -92.6(4) . . . . ?
O18 W1 O31 W3 -2.6(3) . . . . ?
O1 W1 O31 W2 47.4(19) . . . . ?
O19 W1 O31 W2 -178.4(3) . . . . ?
O20 W1 O31 W2 -88.5(4) . . . . ?
O16 W1 O31 W2 1.5(3) . . . . ?
O18 W1 O31 W2 91.5(4) . . . . ?
O2 W2 O31 As2 179.8(17) . . . . ?
O21 W2 O31 As2 -43.7(5) . . . . ?
O22 W2 O31 As2 44.0(5) . . . . ?
O16 W2 O31 As2 -134.0(6) . . . . ?
O17 W2 O31 As2 133.6(6) . . . . ?
O2 W2 O31 W3 46(2) . . . . ?
O21 W2 O31 W3 -177.6(3) . . . . ?
O22 W2 O31 W3 -89.9(3) . . . . ?
O16 W2 O31 W3 92.1(3) . . . . ?
O17 W2 O31 W3 -0.3(3) . . . . ?
O2 W2 O31 W1 -48(2) . . . . ?
O21 W2 O31 W1 88.8(3) . . . . ?
O22 W2 O31 W1 176.5(3) . . . . ?
O16 W2 O31 W1 -1.5(3) . . . . ?
O17 W2 O31 W1 -93.9(3) . . . . ?
O33 As2 O32 W4 51.6(6) . . . . ?
O34 As2 O32 W4 178.6(4) . . . . ?
O31 As2 O32 W4 -64.3(6) . . . . ?
O33 As2 O32 W9 -179.6(5) . . . . ?
O34 As2 O32 W9 -52.6(6) . . . . ?
O31 As2 O32 W9 64.5(6) . . . . ?
O4 W4 O32 As2 124(2) . . . . ?
O37 W4 O32 As2 -127.7(6) . . . . ?
O27 W4 O32 As2 -35.1(6) . . . . ?
O26 W4 O32 As2 136.5(6) . . . . ?
O21 W4 O32 As2 47.8(5) . . . . ?
O4 W4 O32 W9 -17(2) . . . . ?
O37 W4 O32 W9 91.6(4) . . . . ?
O27 W4 O32 W9 -175.8(4) . . . . ?
O26 W4 O32 W9 -4.2(3) . . . . ?
O21 W4 O32 W9 -92.8(3) . . . . ?
O9 W9 O32 As2 -122(2) . . . . ?
O36 W9 O32 As2 125.2(6) . . . . ?
O25 W9 O32 As2 34.6(6) . . . . ?
O26 W9 O32 As2 -136.6(7) . . . . ?
O20 W9 O32 As2 -47.8(6) . . . . ?
O9 W9 O32 W4 19(2) . . . . ?
O36 W9 O32 W4 -94.0(4) . . . . ?
O25 W9 O32 W4 175.4(4) . . . . ?
O26 W9 O32 W4 4.2(3) . . . . ?
O20 W9 O32 W4 93.0(4) . . . . ?
O32 As2 O33 W5 -52.4(6) . . . . ?
O34 As2 O33 W5 -179.4(5) . . . . ?
O31 As2 O33 W5 64.1(6) . . . . ?
O32 As2 O33 W6 179.0(5) . . . . ?
O34 As2 O33 W6 52.0(6) . . . . ?
O31 As2 O33 W6 -64.5(6) . . . . ?
O5 W5 O33 As2 -128(2) . . . . ?
O38 W5 O33 As2 126.6(6) . . . . ?
O27 W5 O33 As2 35.5(6) . . . . ?
O28 W5 O33 As2 -136.9(6) . . . . ?
O22 W5 O33 As2 -47.2(5) . . . . ?
O5 W5 O33 W6 12(3) . . . . ?
O38 W5 O33 W6 -93.3(4) . . . . ?
O27 W5 O33 W6 175.6(3) . . . . ?
O28 W5 O33 W6 3.2(3) . . . . ?
O22 W5 O33 W6 92.9(3) . . . . ?
O6 W6 O33 As2 124(2) . . . . ?
O39 W6 O33 As2 -126.3(6) . . . . ?
O29 W6 O33 As2 -35.4(6) . . . . ?
O28 W6 O33 As2 138.2(6) . . . . ?
O23 W6 O33 As2 48.6(5) . . . . ?
O6 W6 O33 W5 -17(3) . . . . ?
O39 W6 O33 W5 92.3(3) . . . . ?
O29 W6 O33 W5 -176.8(4) . . . . ?
O28 W6 O33 W5 -3.1(3) . . . . ?
O23 W6 O33 W5 -92.7(3) . . . . ?
O32 As2 O34 W8 52.1(6) . . . . ?
O33 As2 O34 W8 178.5(4) . . . . ?
O31 As2 O34 W8 -65.3(6) . . . . ?
O32 As2 O34 W7 -178.8(4) . . . . ?
O33 As2 O34 W7 -52.4(6) . . . . ?
O31 As2 O34 W7 63.8(5) . . . . ?
O8 W8 O34 As2 123(2) . . . . ?
O35 W8 O34 As2 -128.3(6) . . . . ?
O25 W8 O34 As2 -33.9(5) . . . . ?
O30 W8 O34 As2 136.6(6) . . . . ?
O19 W8 O34 As2 48.8(5) . . . . ?
O8 W8 O34 W7 -18(2) . . . . ?
O35 W8 O34 W7 90.7(4) . . . . ?
O25 W8 O34 W7 -174.8(4) . . . . ?
O30 W8 O34 W7 -4.4(3) . . . . ?
O19 W8 O34 W7 -92.1(3) . . . . ?
O7 W7 O34 As2 -118(2) . . . . ?
O40 W7 O34 As2 127.3(6) . . . . ?
O29 W7 O34 As2 35.3(5) . . . . ?
O30 W7 O34 As2 -136.4(6) . . . . ?
O24 W7 O34 As2 -47.8(5) . . . . ?
O7 W7 O34 W8 23(2) . . . . ?
O40 W7 O34 W8 -91.9(4) . . . . ?
O29 W7 O34 W8 176.1(4) . . . . ?
O30 W7 O34 W8 4.4(3) . . . . ?
O24 W7 O34 W8 93.0(3) . . . . ?
O8 W8 O35 W14 -114.3(17) . . . . ?
O25 W8 O35 W14 -10.6(17) . . . . ?
O30 W8 O35 W14 147.0(16) . . . . ?
O19 W8 O35 W14 64(3) . . . . ?
O34 W8 O35 W14 75.5(16) . . . . ?
O14 W14 O35 W8 113.3(17) . . . . ?
O52 W14 O35 W8 -74(3) . . . . ?
O46 W14 O35 W8 10.4(16) . . . . ?
O45 W14 O35 W8 -147.4(17) . . . . ?
O56 W14 O35 W8 -74.8(17) . . . . ?
O9 W9 O36 W15 119.0(19) . . . . ?
O25 W9 O36 W15 15.9(19) . . . . ?
O26 W9 O36 W15 -140.6(18) . . . . ?
O20 W9 O36 W15 -43(3) . . . . ?
O32 W9 O36 W15 -69.9(19) . . . . ?
O15 W15 O36 W9 -116.8(19) . . . . ?
O47 W15 O36 W9 79(3) . . . . ?
O46 W15 O36 W9 -14.6(19) . . . . ?
O41 W15 O36 W9 143.3(19) . . . . ?
O54 W15 O36 W9 70.5(19) . . . . ?
O4 W4 O37 W10 -121(2) . . . . ?
O27 W4 O37 W10 -17(2) . . . . ?
O26 W4 O37 W10 139(2) . . . . ?
O21 W4 O37 W10 53(3) . . . . ?
O32 W4 O37 W10 68(2) . . . . ?
O10 W10 O37 W4 120(2) . . . . ?
O48 W10 O37 W4 -56(3) . . . . ?
O41 W10 O37 W4 -141(2) . . . . ?
O42 W10 O37 W4 17.6(19) . . . . ?
O54 W10 O37 W4 -68(2) . . . . ?
O5 W5 O38 W11 108.1(18) . . . . ?
O27 W5 O38 W11 5.2(19) . . . . ?
O28 W5 O38 W11 -152.9(18) . . . . ?
O22 W5 O38 W11 -58(3) . . . . ?
O33 W5 O38 W11 -80.2(18) . . . . ?
O11 W11 O38 W5 -106.1(19) . . . . ?
O49 W11 O38 W5 92(3) . . . . ?
O42 W11 O38 W5 -3.3(18) . . . . ?
O43 W11 O38 W5 153.7(19) . . . . ?
O55 W11 O38 W5 81.8(18) . . . . ?
O6 W6 O39 W12 -116.2(19) . . . . ?
O29 W6 O39 W12 -14.4(19) . . . . ?
O28 W6 O39 W12 143.4(19) . . . . ?
O23 W6 O39 W12 54(3) . . . . ?
O33 W6 O39 W12 71.4(19) . . . . ?
O12 W12 O39 W6 115(2) . . . . ?
O50 W12 O39 W6 -54(3) . . . . ?
O44 W12 O39 W6 14.3(19) . . . . ?
O43 W12 O39 W6 -144(2) . . . . ?
O55 W12 O39 W6 -71.0(19) . . . . ?
O7 W7 O40 W13 111.6(19) . . . . ?
O29 W7 O40 W13 7(2) . . . . ?
O30 W7 O40 W13 -148.4(19) . . . . ?
O24 W7 O40 W13 -60(3) . . . . ?
O34 W7 O40 W13 -77.3(19) . . . . ?
O13 W13 O40 W7 -109(2) . . . . ?
O51 W13 O40 W7 66(3) . . . . ?
O45 W13 O40 W7 151(2) . . . . ?
O44 W13 O40 W7 -6.4(19) . . . . ?
O56 W13 O40 W7 78.5(19) . . . . ?
O10 W10 O41 W15 -172.3(5) . . . . ?
O48 W10 O41 W15 -70.2(5) . . . . ?
O42 W10 O41 W15 40.8(11) . . . . ?
O37 W10 O41 W15 97.7(5) . . . . ?
O54 W10 O41 W15 13.5(4) . . . . ?
O15 W15 O41 W10 172.6(5) . . . . ?
O47 W15 O41 W10 71.5(5) . . . . ?
O46 W15 O41 W10 -37.4(11) . . . . ?
O36 W15 O41 W10 -96.8(5) . . . . ?
O54 W15 O41 W10 -13.5(4) . . . . ?
O11 W11 O42 W10 -122.1(9) . . . . ?
O49 W11 O42 W10 -20.7(9) . . . . ?
O43 W11 O42 W10 85.7(11) . . . . ?
O38 W11 O42 W10 147.2(9) . . . . ?
O55 W11 O42 W10 65.6(8) . . . . ?
O10 W10 O42 W11 120.5(9) . . . . ?
O48 W10 O42 W11 18.2(9) . . . . ?
O41 W10 O42 W11 -92.8(11) . . . . ?
O37 W10 O42 W11 -150.2(9) . . . . ?
O54 W10 O42 W11 -66.8(8) . . . . ?
O12 W12 O43 W11 -174.7(5) . . . . ?
O50 W12 O43 W11 -73.6(5) . . . . ?
O44 W12 O43 W11 31.1(11) . . . . ?
O39 W12 O43 W11 94.1(5) . . . . ?
O55 W12 O43 W11 9.4(4) . . . . ?
O11 W11 O43 W12 177.0(5) . . . . ?
O49 W11 O43 W12 76.6(5) . . . . ?
O42 W11 O43 W12 -30.5(11) . . . . ?
O38 W11 O43 W12 -92.8(5) . . . . ?
O55 W11 O43 W12 -9.3(4) . . . . ?
O12 W12 O44 W13 117.8(9) . . . . ?
O50 W12 O44 W13 17.3(10) . . . . ?
O43 W12 O44 W13 -87.9(12) . . . . ?
O39 W12 O44 W13 -151.3(10) . . . . ?
O55 W12 O44 W13 -67.2(9) . . . . ?
O13 W13 O44 W12 -119.5(9) . . . . ?
O51 W13 O44 W12 -18.2(10) . . . . ?
O45 W13 O44 W12 85.3(12) . . . . ?
O40 W13 O44 W12 149.7(10) . . . . ?
O56 W13 O44 W12 67.3(9) . . . . ?
O13 W13 O45 W14 177.2(5) . . . . ?
O51 W13 O45 W14 75.6(5) . . . . ?
O44 W13 O45 W14 -27.4(11) . . . . ?
O40 W13 O45 W14 -91.8(5) . . . . ?
O56 W13 O45 W14 -8.6(4) . . . . ?
O13 W13 O45 Na3 19.2(5) . . . 2_665 ?
O51 W13 O45 Na3 -82.3(4) . . . 2_665 ?
O44 W13 O45 Na3 174.7(6) . . . 2_665 ?
O40 W13 O45 Na3 110.2(4) . . . 2_665 ?
O56 W13 O45 Na3 -166.5(5) . . . 2_665 ?
O14 W14 O45 W13 -178.4(5) . . . . ?
O52 W14 O45 W13 -77.7(6) . . . . ?
O46 W14 O45 W13 28.4(12) . . . . ?
O35 W14 O45 W13 91.6(5) . . . . ?
O56 W14 O45 W13 8.7(4) . . . . ?
O14 W14 O45 Na3 -23.9(6) . . . 2_665 ?
O52 W14 O45 Na3 76.9(5) . . . 2_665 ?
O46 W14 O45 Na3 -177.1(7) . . . 2_665 ?
O35 W14 O45 Na3 -113.8(5) . . . 2_665 ?
O56 W14 O45 Na3 163.2(6) . . . 2_665 ?
O14 W14 O46 W15 122.8(10) . . . . ?
O52 W14 O46 W15 21.3(10) . . . . ?
O45 W14 O46 W15 -84.3(13) . . . . ?
O35 W14 O46 W15 -147.5(10) . . . . ?
O56 W14 O46 W15 -65.5(10) . . . . ?
O15 W15 O46 W14 -121.7(10) . . . . ?
O47 W15 O46 W14 -19.7(10) . . . . ?
O41 W15 O46 W14 88.7(13) . . . . ?
O36 W15 O46 W14 147.4(10) . . . . ?
O54 W15 O46 W14 65.9(10) . . . . ?
O15 W15 O47 Mn1 -144.8(8) . . . . ?
O46 W15 O47 Mn1 111.5(8) . . . . ?
O41 W15 O47 Mn1 -44.0(8) . . . . ?
O36 W15 O47 Mn1 19(2) . . . . ?
O54 W15 O47 Mn1 27.6(7) . . . . ?
O48 Mn1 O47 W15 20.6(8) . . . . ?
O50 Mn1 O47 W15 -147.0(8) 2_755 . . . ?
O1W Mn1 O47 W15 109.3(8) . . . . ?
O51 Mn1 O47 W15 -78(2) 2_755 . . . ?
O53 Mn1 O47 W15 -65.6(8) . . . . ?
O10 W10 O48 Mn1 140.0(7) . . . . ?
O41 W10 O48 Mn1 39.4(7) . . . . ?
O42 W10 O48 Mn1 -116.8(7) . . . . ?
O37 W10 O48 Mn1 -44(2) . . . . ?
O54 W10 O48 Mn1 -32.4(7) . . . . ?
O47 Mn1 O48 W10 -17.2(7) . . . . ?
O50 Mn1 O48 W10 92.5(15) 2_755 . . . ?
O1W Mn1 O48 W10 -109.6(7) . . . . ?
O51 Mn1 O48 W10 153.0(7) 2_755 . . . ?
O53 Mn1 O48 W10 71.1(7) . . . . ?
O11 W11 O49 Mn2 -145.8(7) . . . 2_755 ?
O42 W11 O49 Mn2 110.1(7) . . . 2_755 ?
O43 W11 O49 Mn2 -45.0(7) . . . 2_755 ?
O38 W11 O49 Mn2 16(2) . . . 2_755 ?
O55 W11 O49 Mn2 25.9(6) . . . 2_755 ?
O12 W12 O50 Mn2 138.1(6) . . . 2_755 ?
O44 W12 O50 Mn2 -120.3(6) . . . 2_755 ?
O43 W12 O50 Mn2 35.8(6) . . . 2_755 ?
O39 W12 O50 Mn2 -53.4(19) . . . 2_755 ?
O55 W12 O50 Mn2 -36.0(6) . . . 2_755 ?
O12 W12 O50 Mn1 -56.3(5) . . . 2_755 ?
O44 W12 O50 Mn1 45.3(5) . . . 2_755 ?
O43 W12 O50 Mn1 -158.6(5) . . . 2_755 ?
O39 W12 O50 Mn1 112.3(16) . . . 2_755 ?
O55 W12 O50 Mn1 129.7(5) . . . 2_755 ?
O13 W13 O51 Mn2 -140.0(6) . . . . ?
O45 W13 O51 Mn2 -38.3(6) . . . . ?
O44 W13 O51 Mn2 116.8(6) . . . . ?
O40 W13 O51 Mn2 45(2) . . . . ?
O56 W13 O51 Mn2 32.8(6) . . . . ?
O13 W13 O51 Mn1 61.0(6) . . . 2_755 ?
O45 W13 O51 Mn1 162.8(5) . . . 2_755 ?
O44 W13 O51 Mn1 -42.1(6) . . . 2_755 ?
O40 W13 O51 Mn1 -114.0(16) . . . 2_755 ?
O56 W13 O51 Mn1 -126.1(5) . . . 2_755 ?
O49 Mn2 O51 W13 113.9(6) 2_755 . . . ?
O52 Mn2 O51 W13 16.8(7) . . . . ?
O50 Mn2 O51 W13 -119.3(12) 2_755 . . . ?
O53 Mn2 O51 W13 -74.3(6) . . . . ?
O53 Mn2 O51 W13 -155.7(7) 2_755 . . . ?
O49 Mn2 O51 Mn1 -83.3(4) 2_755 . . 2_755 ?
O52 Mn2 O51 Mn1 179.6(4) . . . 2_755 ?
O50 Mn2 O51 Mn1 43.5(15) 2_755 . . 2_755 ?
O53 Mn2 O51 Mn1 88.4(3) . . . 2_755 ?
O53 Mn2 O51 Mn1 7.1(3) 2_755 . . 2_755 ?
O14 W14 O52 Mn2 144.5(7) . . . . ?
O46 W14 O52 Mn2 -111.6(7) . . . . ?
O45 W14 O52 Mn2 44.5(7) . . . . ?
O35 W14 O52 Mn2 -28(2) . . . . ?
O56 W14 O52 Mn2 -27.3(7) . . . . ?
O49 Mn2 O52 W14 -116.2(7) 2_755 . . . ?
O50 Mn2 O52 W14 148.6(7) 2_755 . . . ?
O51 Mn2 O52 W14 -21.5(8) . . . . ?
O53 Mn2 O52 W14 66.7(7) . . . . ?
O53 Mn2 O52 W14 54(3) 2_755 . . . ?
O54 As1 O53 Mn2 118.8(5) . . . . ?
O55 As1 O53 Mn2 -121.3(5) . . . . ?
O56 As1 O53 Mn2 -0.4(6) . . . . ?
O54 As1 O53 Mn1 0.8(6) . . . . ?
O55 As1 O53 Mn1 120.7(5) . . . . ?
O56 As1 O53 Mn1 -118.4(5) . . . . ?
O54 As1 O53 Mn2 -118.8(5) . . . 2_755 ?
O55 As1 O53 Mn2 1.1(6) . . . 2_755 ?
O56 As1 O53 Mn2 121.9(5) . . . 2_755 ?
O49 Mn2 O53 As1 154(2) 2_755 . . . ?
O52 Mn2 O53 As1 -45.6(5) . . . . ?
O50 Mn2 O53 As1 -140.6(5) 2_755 . . . ?
O51 Mn2 O53 As1 49.5(5) . . . . ?
O53 Mn2 O53 As1 132.6(6) 2_755 . . . ?
O49 Mn2 O53 Mn1 -74(2) 2_755 . . . ?
O52 Mn2 O53 Mn1 85.6(3) . . . . ?
O50 Mn2 O53 Mn1 -9.3(3) 2_755 . . . ?
O51 Mn2 O53 Mn1 -179.2(3) . . . . ?
O53 Mn2 O53 Mn1 -96.1(4) 2_755 . . . ?
O49 Mn2 O53 Mn2 22(2) 2_755 . . 2_755 ?
O52 Mn2 O53 Mn2 -178.2(3) . . . 2_755 ?
O50 Mn2 O53 Mn2 86.8(3) 2_755 . . 2_755 ?
O51 Mn2 O53 Mn2 -83.1(3) . . . 2_755 ?
O53 Mn2 O53 Mn2 0.0 2_755 . . 2_755 ?
O48 Mn1 O53 As1 -46.2(5) . . . . ?
O47 Mn1 O53 As1 44.0(5) . . . . ?
O50 Mn1 O53 As1 138.6(5) 2_755 . . . ?
O1W Mn1 O53 As1 -54(4) . . . . ?
O51 Mn1 O53 As1 -138.1(5) 2_755 . . . ?
O48 Mn1 O53 Mn2 -175.5(3) . . . . ?
O47 Mn1 O53 Mn2 -85.3(3) . . . . ?
O50 Mn1 O53 Mn2 9.3(3) 2_755 . . . ?
O1W Mn1 O53 Mn2 177(4) . . . . ?
O51 Mn1 O53 Mn2 92.6(3) 2_755 . . . ?
O48 Mn1 O53 Mn2 85.1(3) . . . 2_755 ?
O47 Mn1 O53 Mn2 175.3(4) . . . 2_755 ?
O50 Mn1 O53 Mn2 -90.0(3) 2_755 . . 2_755 ?
O1W Mn1 O53 Mn2 77(4) . . . 2_755 ?
O51 Mn1 O53 Mn2 -6.7(3) 2_755 . . 2_755 ?
O55 As1 O54 W10 -59.2(6) . . . . ?
O53 As1 O54 W10 60.3(6) . . . . ?
O56 As1 O54 W10 -179.4(5) . . . . ?
O55 As1 O54 W15 178.8(4) . . . . ?
O53 As1 O54 W15 -61.7(6) . . . . ?
O56 As1 O54 W15 58.6(6) . . . . ?
O10 W10 O54 As1 180(35) . . . . ?
O48 W10 O54 As1 -48.5(5) . . . . ?
O41 W10 O54 As1 -144.9(6) . . . . ?
O42 W10 O54 As1 46.6(5) . . . . ?
O37 W10 O54 As1 129.0(6) . . . . ?
O10 W10 O54 W15 -45(2) . . . . ?
O48 W10 O54 W15 86.5(3) . . . . ?
O41 W10 O54 W15 -9.9(3) . . . . ?
O42 W10 O54 W15 -178.4(3) . . . . ?
O37 W10 O54 W15 -95.9(3) . . . . ?
O15 W15 O54 As1 -178.6(19) . . . . ?
O47 W15 O54 As1 50.2(5) . . . . ?
O46 W15 O54 As1 -45.8(5) . . . . ?
O41 W15 O54 As1 144.5(6) . . . . ?
O36 W15 O54 As1 -131.7(5) . . . . ?
O15 W15 O54 W10 47(2) . . . . ?
O47 W15 O54 W10 -84.5(4) . . . . ?
O46 W15 O54 W10 179.6(4) . . . . ?
O41 W15 O54 W10 9.8(3) . . . . ?
O36 W15 O54 W10 93.7(3) . . . . ?
O54 As1 O55 W12 -175.9(4) . . . . ?
O53 As1 O55 W12 63.9(6) . . . . ?
O56 As1 O55 W12 -56.8(6) . . . . ?
O54 As1 O55 W11 58.0(6) . . . . ?
O53 As1 O55 W11 -62.2(6) . . . . ?
O56 As1 O55 W11 177.1(5) . . . . ?
O12 W12 O55 As1 -177(3) . . . . ?
O50 W12 O55 As1 -48.2(5) . . . . ?
O44 W12 O55 As1 44.2(5) . . . . ?
O43 W12 O55 As1 -144.8(6) . . . . ?
O39 W12 O55 As1 128.1(5) . . . . ?
O12 W12 O55 W11 -39(3) . . . . ?
O50 W12 O55 W11 89.7(3) . . . . ?
O44 W12 O55 W11 -177.9(4) . . . . ?
O43 W12 O55 W11 -6.9(3) . . . . ?
O39 W12 O55 W11 -94.0(3) . . . . ?
O11 W11 O55 As1 -179(35) . . . . ?
O49 W11 O55 As1 51.5(6) . . . . ?
O42 W11 O55 As1 -44.3(5) . . . . ?
O43 W11 O55 As1 144.9(6) . . . . ?
O38 W11 O55 As1 -130.6(6) . . . . ?
O11 W11 O55 W12 43(2) . . . . ?
O49 W11 O55 W12 -86.7(4) . . . . ?
O42 W11 O55 W12 177.6(4) . . . . ?
O43 W11 O55 W12 6.7(3) . . . . ?
O38 W11 O55 W12 91.2(3) . . . . ?
O54 As1 O56 W14 -58.7(6) . . . . ?
O55 As1 O56 W14 -178.5(5) . . . . ?
O53 As1 O56 W14 61.6(6) . . . . ?
O54 As1 O56 W13 176.3(5) . . . . ?
O55 As1 O56 W13 56.5(6) . . . . ?
O53 As1 O56 W13 -63.4(6) . . . . ?
O14 W14 O56 As1 177.6(19) . . . . ?
O52 W14 O56 As1 -49.5(6) . . . . ?
O46 W14 O56 As1 45.2(6) . . . . ?
O45 W14 O56 As1 -143.0(6) . . . . ?
O35 W14 O56 As1 130.4(6) . . . . ?
O14 W14 O56 W13 -46(2) . . . . ?
O52 W14 O56 W13 87.3(4) . . . . ?
O46 W14 O56 W13 -178.0(4) . . . . ?
O45 W14 O56 W13 -6.2(3) . . . . ?
O35 W14 O56 W13 -92.8(3) . . . . ?
O13 W13 O56 As1 -180(35) . . . . ?
O51 W13 O56 As1 48.2(5) . . . . ?
O45 W13 O56 As1 143.9(6) . . . . ?
O44 W13 O56 As1 -44.2(5) . . . . ?
O40 W13 O56 As1 -129.1(6) . . . . ?
O13 W13 O56 W14 43(2) . . . . ?
O51 W13 O56 W14 -89.5(3) . . . . ?
O45 W13 O56 W14 6.2(3) . . . . ?
O44 W13 O56 W14 178.2(3) . . . . ?
O40 W13 O56 W14 93.2(3) . . . . ?
W11 O11 Na1 O2W -87(3) . . . . ?
W11 O11 Na1 O3W 156.0(9) . . . . ?
W11 O11 Na1 O5W 69.3(9) . . . 2_756 ?
W11 O11 Na1 O4W -101.9(9) . . . . ?
W11 O11 Na1 Na6 -12.3(9) . . . 2_756 ?
W11 O11 Na1 Na2 30.3(9) . . . 2_756 ?
W2 O2 Na2 O5W -120.4(8) . . . . ?
W2 O2 Na2 O10 118.4(9) . . . 2_756 ?
W2 O2 Na2 Na8 56.6(8) . . . 2_756 ?
W2 O2 Na2 O6W 148.7(9) . . . . ?
W2 O2 Na2 Na5 102.8(8) . . . 2_766 ?
W2 O2 Na2 Na1 -77.9(8) . . . 2_756 ?
W8 O8 Na3 O7W -170.3(12) . . . . ?
W8 O8 Na3 O10W 27.5(15) . . . . ?
W8 O8 Na3 O9W -101.3(14) . . . . ?
W8 O8 Na3 O8W 117.5(14) . . . . ?
W8 O8 Na3 O45 -25.2(18) . . . 2_665 ?
W9 O9 Na4 O11W 45.6(13) . . . . ?
W9 O9 Na4 O16W -132.7(13) . . . . ?
W9 O9 Na4 O13W -37.3(15) . . . . ?
W9 O9 Na4 O12W 106.6(18) . . . . ?
W9 O9 Na4 O17W 145.8(14) . . . . ?
W9 O9 Na4 Na5 -103.5(16) . . . 2_666 ?
W3 O3 Na5 O12W -12.3(9) . . . 2_666 ?
W3 O3 Na5 O29W -123.3(10) . . . . ?
W3 O3 Na5 Na8 101(2) . . . 1_565 ?
W3 O3 Na5 O6W 80.5(8) . . . 2_766 ?
W3 O3 Na5 O10 147.0(7) . . . 1_565 ?
W3 O3 Na5 Na2 104.6(8) . . . 2_766 ?
W3 O3 Na5 Na4 -48.1(8) . . . 2_666 ?
W4 O4 Na6 Na1 84.9(6) . . . 2_756 ?
Na8 O4 Na6 Na1 -112.1(5) . . . 2_756 ?
W4 O4 Na6 Na8 -52.9(6) . . . 2_756 ?
Na8 O4 Na6 Na8 110.2(4) . . . 2_756 ?
W7 O7 Na7 O12 -155.9(7) . . . 2_765 ?
W7 O7 Na7 O15W 37.4(9) . . . . ?
W7 O7 Na7 O14W -34(3) . . . . ?
W7 O7 Na7 O19W -80.7(9) . . . . ?
W7 O7 Na7 O18W 123.1(8) . . . . ?
W4 O4 Na8 Na2 55.2(7) . . . 2_756 ?
Na6 O4 Na8 Na2 -109.8(5) . . . 2_756 ?
W4 O4 Na8 Na5 -44.2(8) . . . 1_545 ?
Na6 O4 Na8 Na5 150.9(5) . . . 1_545 ?
W4 O4 Na8 O5 -163.4(5) . . . 2_756 ?
Na6 O4 Na8 O5 31.7(4) . . . 2_756 ?
W4 O4 Na8 O10 5.5(6) . . . . ?
Na6 O4 Na8 O10 -159.5(4) . . . . ?
W4 O4 Na8 Na6 71.2(5) . . . 2_756 ?
Na6 O4 Na8 Na6 -93.7(4) . . . 2_756 ?
W10 O10 Na8 Na2 -119.4(6) . . . 2_756 ?
Na5 O10 Na8 Na2 117.3(5) 1_545 . . 2_756 ?
W10 O10 Na8 Na5 123.2(6) . . . 1_545 ?
Na2 O10 Na8 Na5 -117.3(5) 2_756 . . 1_545 ?
W10 O10 Na8 O5 44(2) . . . 2_756 ?
Na2 O10 Na8 O5 163(2) 2_756 . . 2_756 ?
Na5 O10 Na8 O5 -79(2) 1_545 . . 2_756 ?
W10 O10 Na8 O4 -6.0(7) . . . . ?
Na2 O10 Na8 O4 113.4(5) 2_756 . . . ?
Na5 O10 Na8 O4 -129.2(5) 1_545 . . . ?
W10 O10 Na8 Na6 -71.7(5) . . . 2_756 ?
Na2 O10 Na8 Na6 47.8(3) 2_756 . . 2_756 ?
Na5 O10 Na8 Na6 165.1(5) 1_545 . . 2_756 ?
O2 Na2 O5W Na1 90.1(4) . . . 2_756 ?
O10 Na2 O5W Na1 -117.0(4) 2_756 . . 2_756 ?
Na8 Na2 O5W Na1 -53(6) 2_756 . . 2_756 ?
O6W Na2 O5W Na1 171.5(5) . . . 2_756 ?
Na5 Na2 O5W Na1 -159.5(4) 2_766 . . 2_756 ?
O2 Na2 O6W Na5 -110.7(5) . . . 2_766 ?
O5W Na2 O6W Na5 152.6(5) . . . 2_766 ?
O10 Na2 O6W Na5 53.0(4) 2_756 . . 2_766 ?
Na8 Na2 O6W Na5 -23.9(5) 2_756 . . 2_766 ?
Na1 Na2 O6W Na5 160.4(4) 2_756 . . 2_766 ?
O11W Na4 O12W Na5 -137.2(5) . . . 2_666 ?
O16W Na4 O12W Na5 43.6(7) . . . 2_666 ?
O13W Na4 O12W Na5 -47.9(7) . . . 2_666 ?
O17W Na4 O12W Na5 128.1(7) . . . 2_666 ?
O9 Na4 O12W Na5 165.4(12) . . . 2_666 ?
